data_4337570
loop_
_publ_author_name
'Sazama, Graham T.'
'Betley, Theodore A.'

_publ_section_title
;
 Multiple, disparate redox pathways exhibited by a tris(pyrrolido)ethane
 iron complex.
;
_journal_issue 1
_journal_name_full 'Inorganic chemistry'
_journal_page_first 269
_journal_page_last 281
_journal_paper_doi 10.1021/ic402210j
_journal_volume 53
_journal_year 2014
_chemical_formula_sum 'C140 H178.1 Fe2 Li2 N10 O8'
_chemical_formula_weight 2254.60
_chemical_name_systematic
; 
 ? 
;
_space_group_IT_number 2
_symmetry_space_group_name_Hall '-P 1'
_symmetry_space_group_name_H-M 'P -1'
_atom_sites_solution_hydrogens geom
_atom_sites_solution_primary direct
_atom_sites_solution_secondary difmap
_audit_creation_method SHELXL-97
_cell_angle_alpha 93.380(5)
_cell_angle_beta 95.440(5)
_cell_angle_gamma 90.334(8)
_cell_formula_units_Z 2
_cell_length_a 12.082(4)
_cell_length_b 12.281(3)
_cell_length_c 41.471(12)
_cell_measurement_temperature 293(2)
_cell_volume 6115(3)
_computing_structure_refinement 'SHELXL-97 (Sheldrick, 2008)'
_computing_structure_solution 'SHELXS-97 (Sheldrick, 2008)'
_diffrn_ambient_temperature 293(2)
_diffrn_measured_fraction_theta_full 0.975
_diffrn_measured_fraction_theta_max 0.975
_diffrn_radiation_monochromator graphite
_diffrn_radiation_source 'fine-focus sealed tube'
_diffrn_radiation_type MoK\a
_diffrn_radiation_wavelength 0.71073
_diffrn_reflns_av_R_equivalents 0.0896
_diffrn_reflns_av_sigmaI/netI 0.1586
_diffrn_reflns_limit_h_max 14
_diffrn_reflns_limit_h_min -14
_diffrn_reflns_limit_k_max 14
_diffrn_reflns_limit_k_min -14
_diffrn_reflns_limit_l_max 49
_diffrn_reflns_limit_l_min -49
_diffrn_reflns_number 43362
_diffrn_reflns_theta_full 25.11
_diffrn_reflns_theta_max 25.11
_diffrn_reflns_theta_min 1.48
_exptl_absorpt_coefficient_mu 0.300
_exptl_crystal_density_diffrn 1.225
_exptl_crystal_density_method 'not measured'
_exptl_crystal_F_000 2420
_refine_diff_density_max 0.841
_refine_diff_density_min -0.603
_refine_diff_density_rms 0.091
_refine_ls_extinction_coef 0.00170(19)
_refine_ls_extinction_expression Fc^*^=kFc[1+0.001xFc^2^\l^3^/sin(2\q)]^-1/4^
_refine_ls_extinction_method SHELXL
_refine_ls_goodness_of_fit_ref 1.077
_refine_ls_hydrogen_treatment mixed
_refine_ls_matrix_type full
_refine_ls_number_parameters 1657
_refine_ls_number_reflns 21307
_refine_ls_number_restraints 1201
_refine_ls_restrained_S_all 1.064
_refine_ls_R_factor_all 0.2139
_refine_ls_R_factor_gt 0.1281
_refine_ls_shift/su_max 0.065
_refine_ls_shift/su_mean 0.001
_refine_ls_structure_factor_coef Fsqd
_refine_ls_weighting_details 'calc w=1/[\s^2^(Fo^2^)+(0.0520P)^2^+40.9970P] where P=(Fo^2^+2Fc^2^)/3'
_refine_ls_weighting_scheme calc
_refine_ls_wR_factor_gt 0.2618
_refine_ls_wR_factor_ref 0.2978
_reflns_number_gt 11114
_reflns_number_total 21307
_reflns_threshold_expression >2sigma(I)
_cod_data_source_file ic402210j_si_001.cif
_cod_data_source_block gts047
_cod_original_formula_sum 'C140 H178.10 Fe2 Li2 N10 O8'
_cod_database_code 4337570

loop_
_symmetry_equiv_pos_as_xyz
'x, y, z'
'-x, -y, -z'

loop_
_atom_site_label
_atom_site_type_symbol
_atom_site_fract_x
_atom_site_fract_y
_atom_site_fract_z
_atom_site_U_iso_or_equiv
_atom_site_adp_type
_atom_site_occupancy
_atom_site_symmetry_multiplicity
_atom_site_calc_flag
_atom_site_refinement_flags
_atom_site_disorder_assembly
_atom_site_disorder_group
Fe1 Fe 0.73087(10) 0.92722(9) 0.37112(3) 0.0332(3) Uani 1 1 d . . .
N1 N 0.8782(6) 0.9389(5) 0.39607(15) 0.0349(16) Uani 1 1 d . . .
N2 N 0.6491(6) 0.8830(5) 0.40768(14) 0.0331(16) Uani 1 1 d . . .
N3 N 0.6982(6) 1.0825(5) 0.37776(15) 0.0376(16) Uani 1 1 d . . .
N4 N 0.7186(5) 0.8667(5) 0.33077(15) 0.0317(15) Uani 1 1 d . . .
N5 N 0.7399(5) 0.8432(5) 0.30370(15) 0.0335(16) Uani 1 1 d . . .
C1 C 0.7779(8) 1.1020(7) 0.46878(19) 0.051(2) Uani 1 1 d . . .
H1A H 0.8070 1.0530 0.4846 0.076 Uiso 1 1 calc R . .
H1B H 0.7071 1.1283 0.4743 0.076 Uiso 1 1 calc R . .
H1C H 0.8285 1.1624 0.4684 0.076 Uiso 1 1 calc R . .
C2 C 0.7639(8) 1.0410(7) 0.43495(19) 0.043(2) Uani 1 1 d . . .
C3 C 0.8737(7) 0.9977(7) 0.4253(2) 0.044(2) Uani 1 1 d . . .
C4 C 0.9804(8) 1.0061(8) 0.4404(2) 0.058(3) Uani 1 1 d . . .
H4 H 1.0014 1.0401 0.4607 0.070 Uiso 1 1 calc R . .
C5 C 1.0515(8) 0.9544(8) 0.4197(3) 0.062(3) Uani 1 1 d . . .
H5 H 1.1284 0.9494 0.4235 0.075 Uiso 1 1 calc R . .
C6 C 0.9865(7) 0.9123(7) 0.3929(2) 0.049(2) Uani 1 1 d . . .
C7 C 0.6774(7) 0.9482(7) 0.4356(2) 0.042(2) Uani 1 1 d . . .
C8 C 0.6197(8) 0.9151(7) 0.4599(2) 0.051(2) Uani 1 1 d . . .
H8 H 0.6243 0.9446 0.4811 0.062 Uiso 1 1 calc R . .
C9 C 0.5509(8) 0.8264(7) 0.4464(2) 0.048(2) Uani 1 1 d . . .
H9 H 0.5007 0.7883 0.4573 0.058 Uiso 1 1 calc R . .
C10 C 0.5708(7) 0.8069(6) 0.41508(19) 0.038(2) Uani 1 1 d . . .
C11 C 0.7171(7) 1.1210(6) 0.40974(18) 0.0351(19) Uani 1 1 d . . .
C12 C 0.6895(7) 1.2281(6) 0.4127(2) 0.041(2) Uani 1 1 d . . .
H12 H 0.6949 1.2726 0.4318 0.050 Uiso 1 1 calc R . .
C13 C 0.6513(7) 1.2588(7) 0.3817(2) 0.040(2) Uani 1 1 d . . .
H13 H 0.6264 1.3276 0.3764 0.047 Uiso 1 1 calc R . .
C14 C 0.6573(7) 1.1686(6) 0.36017(19) 0.0356(19) Uani 1 1 d . . .
C15 C 1.0163(7) 0.8481(7) 0.3637(2) 0.040(2) Uani 1 1 d . . .
C16 C 1.0818(7) 0.8919(7) 0.3412(2) 0.045(2) Uani 1 1 d . . .
C17 C 1.1043(8) 0.8321(8) 0.3136(2) 0.053(3) Uani 1 1 d . . .
H17 H 1.1470 0.8635 0.2990 0.064 Uiso 1 1 calc R . .
C18 C 1.0647(7) 0.7250(8) 0.3068(2) 0.048(2) Uani 1 1 d . . .
C19 C 1.0040(7) 0.6813(7) 0.3292(2) 0.045(2) Uani 1 1 d . . .
H19 H 0.9794 0.6094 0.3255 0.054 Uiso 1 1 calc R . .
C20 C 0.9773(7) 0.7396(7) 0.3574(2) 0.041(2) Uani 1 1 d . . .
C21 C 1.1271(8) 1.0075(7) 0.3471(3) 0.061(3) Uani 1 1 d . . .
H21G H 1.0665 1.0574 0.3482 0.091 Uiso 1 1 calc R . .
H21H H 1.1696 1.0249 0.3296 0.091 Uiso 1 1 calc R . .
H21I H 1.1740 1.0135 0.3671 0.091 Uiso 1 1 calc R . .
C22 C 1.0892(8) 0.6615(9) 0.2761(2) 0.060(3) Uani 1 1 d . . .
H22G H 1.0592 0.6991 0.2576 0.091 Uiso 1 1 calc R . .
H22H H 1.0557 0.5902 0.2754 0.091 Uiso 1 1 calc R . .
H22I H 1.1681 0.6548 0.2756 0.091 Uiso 1 1 calc R . .
C23 C 0.9088(7) 0.6862(7) 0.3806(2) 0.047(2) Uani 1 1 d . . .
H23G H 0.9507 0.6846 0.4014 0.071 Uiso 1 1 calc R . .
H23H H 0.8899 0.6130 0.3724 0.071 Uiso 1 1 calc R . .
H23I H 0.8420 0.7269 0.3827 0.071 Uiso 1 1 calc R . .
C24 C 0.5134(7) 0.7304(6) 0.3896(2) 0.037(2) Uani 1 1 d . . .
C25 C 0.5237(7) 0.6158(7) 0.39195(19) 0.041(2) Uani 1 1 d . . .
C26 C 0.4621(7) 0.5474(7) 0.3699(2) 0.041(2) Uani 1 1 d . . .
H26 H 0.4688 0.4726 0.3717 0.049 Uiso 1 1 calc R . .
C27 C 0.3895(7) 0.5845(7) 0.3447(2) 0.045(2) Uani 1 1 d . . .
C28 C 0.3831(7) 0.6953(7) 0.3423(2) 0.045(2) Uani 1 1 d . . .
H28 H 0.3366 0.7225 0.3256 0.054 Uiso 1 1 calc R . .
C29 C 0.4439(7) 0.7683(7) 0.3642(2) 0.040(2) Uani 1 1 d . . .
C30 C 0.6025(7) 0.5708(7) 0.4181(2) 0.047(2) Uani 1 1 d . . .
H30G H 0.6767 0.5957 0.4160 0.070 Uiso 1 1 calc R . .
H30H H 0.5998 0.4925 0.4160 0.070 Uiso 1 1 calc R . .
H30I H 0.5811 0.5954 0.4390 0.070 Uiso 1 1 calc R . .
C31 C 0.3206(9) 0.5060(8) 0.3211(3) 0.067(3) Uani 1 1 d . . .
H31G H 0.3691 0.4579 0.3102 0.101 Uiso 1 1 calc R . .
H31H H 0.2769 0.5464 0.3055 0.101 Uiso 1 1 calc R . .
H31I H 0.2723 0.4641 0.3329 0.101 Uiso 1 1 calc R . .
C32 C 0.4292(8) 0.8891(7) 0.3603(2) 0.050(2) Uani 1 1 d . . .
H32G H 0.4006 0.9221 0.3794 0.074 Uiso 1 1 calc R . .
H32H H 0.3781 0.9001 0.3417 0.074 Uiso 1 1 calc R . .
H32I H 0.4997 0.9220 0.3576 0.074 Uiso 1 1 calc R . .
C33 C 0.6346(7) 1.1585(6) 0.32453(18) 0.0307(18) Uani 1 1 d . . .
C34 C 0.5267(7) 1.1673(6) 0.3098(2) 0.038(2) Uani 1 1 d . . .
C35 C 0.5104(8) 1.1645(7) 0.2757(2) 0.047(2) Uani 1 1 d . . .
H35 H 0.4382 1.1691 0.2659 0.056 Uiso 1 1 calc R . .
C36 C 0.5950(8) 1.1555(7) 0.2563(2) 0.044(2) Uani 1 1 d . . .
C37 C 0.7017(8) 1.1420(7) 0.2710(2) 0.047(2) Uani 1 1 d . . .
H37 H 0.7601 1.1315 0.2581 0.057 Uiso 1 1 calc R . .
C38 C 0.7235(7) 1.1438(6) 0.30487(19) 0.038(2) Uani 1 1 d . . .
C39 C 0.4263(7) 1.1779(7) 0.3288(2) 0.050(2) Uani 1 1 d . . .
H39G H 0.4210 1.1154 0.3415 0.075 Uiso 1 1 calc R . .
H39H H 0.3605 1.1822 0.3141 0.075 Uiso 1 1 calc R . .
H39I H 0.4337 1.2428 0.3430 0.075 Uiso 1 1 calc R . .
C40 C 0.5778(10) 1.1608(8) 0.2200(2) 0.068(3) Uani 1 1 d . . .
H40G H 0.5286 1.1027 0.2110 0.102 Uiso 1 1 calc R . .
H40H H 0.6480 1.1535 0.2110 0.102 Uiso 1 1 calc R . .
H40I H 0.5457 1.2296 0.2147 0.102 Uiso 1 1 calc R . .
C41 C 0.8432(7) 1.1331(7) 0.3200(2) 0.048(2) Uani 1 1 d . . .
H41G H 0.8641 1.1976 0.3335 0.072 Uiso 1 1 calc R . .
H41H H 0.8921 1.1244 0.3031 0.072 Uiso 1 1 calc R . .
H41I H 0.8484 1.0707 0.3329 0.072 Uiso 1 1 calc R . .
C42 C 0.7556(6) 0.7659(6) 0.28122(19) 0.0339(19) Uani 1 1 d . . .
C43 C 0.7462(6) 0.6508(6) 0.2895(2) 0.0364(19) Uani 1 1 d . . .
C44 C 0.7951(7) 0.5681(7) 0.2712(2) 0.043(2) Uani 1 1 d . . .
H44 H 0.8302 0.5857 0.2531 0.052 Uiso 1 1 calc R . .
C45 C 0.7922(8) 0.4593(7) 0.2795(2) 0.051(2) Uani 1 1 d . . .
H45 H 0.8248 0.4050 0.2671 0.061 Uiso 1 1 calc R . .
C46 C 0.7403(8) 0.4345(8) 0.3062(3) 0.061(3) Uani 1 1 d . . .
H46 H 0.7361 0.3624 0.3117 0.073 Uiso 1 1 calc R . .
C47 C 0.6940(8) 0.5158(7) 0.3250(2) 0.054(3) Uani 1 1 d . . .
H47 H 0.6619 0.4984 0.3435 0.064 Uiso 1 1 calc R . .
C48 C 0.6952(7) 0.6230(6) 0.3162(2) 0.039(2) Uani 1 1 d . . .
H48 H 0.6614 0.6766 0.3286 0.047 Uiso 1 1 calc R . .
C49 C 0.7836(6) 0.8023(6) 0.24965(19) 0.0338(19) Uani 1 1 d . . .
C50 C 0.7479(7) 0.7472(7) 0.2205(2) 0.045(2) Uani 1 1 d . . .
H50 H 0.7056 0.6837 0.2205 0.054 Uiso 1 1 calc R . .
C51 C 0.7742(8) 0.7849(9) 0.1910(2) 0.054(3) Uani 1 1 d . . .
H51 H 0.7505 0.7463 0.1716 0.065 Uiso 1 1 calc R . .
C52 C 0.8353(8) 0.8792(9) 0.1910(2) 0.055(3) Uani 1 1 d . . .
H52 H 0.8513 0.9064 0.1715 0.066 Uiso 1 1 calc R . .
C53 C 0.8728(8) 0.9332(8) 0.2198(2) 0.053(2) Uani 1 1 d . . .
H53 H 0.9159 0.9962 0.2198 0.064 Uiso 1 1 calc R . .
C54 C 0.8474(7) 0.8956(7) 0.2486(2) 0.040(2) Uani 1 1 d . . .
H54 H 0.8737 0.9336 0.2679 0.047 Uiso 1 1 calc R . .
Fe1B Fe 0.29569(9) 0.09766(11) 0.11935(3) 0.0396(3) Uani 1 1 d D . .
C1B C 0.2319(14) -0.0925(17) 0.0247(4) 0.056(2) Uani 0.653(8) 1 d P A 1
H1BA H 0.1596 -0.1264 0.0227 0.084 Uiso 0.653(8) 1 calc PR A 1
H1BB H 0.2875 -0.1476 0.0231 0.084 Uiso 0.653(8) 1 calc PR A 1
H1BC H 0.2365 -0.0435 0.0077 0.084 Uiso 0.653(8) 1 calc PR A 1
C2B C 0.2516(10) -0.0286(14) 0.0579(5) 0.056(2) Uani 0.653(8) 1 d PD A 1
C1D C 0.208(2) -0.058(3) 0.0188(6) 0.044(5) Uani 0.347(8) 1 d P A 2
H1DA H 0.1428 -0.1025 0.0195 0.066 Uiso 0.347(8) 1 calc PR A 2
H1DB H 0.2679 -0.1023 0.0124 0.066 Uiso 0.347(8) 1 calc PR A 2
H1DC H 0.1924 -0.0030 0.0035 0.066 Uiso 0.347(8) 1 calc PR A 2
C2D C 0.2416(12) -0.001(2) 0.0536(8) 0.044(5) Uani 0.347(8) 1 d PD A 2
N1B N 0.1651(13) 0.1215(17) 0.0902(3) 0.055(3) Uani 0.653(8) 1 d PGDU A 1
C3B C 0.1657(11) 0.0582(14) 0.0605(4) 0.056(2) Uani 0.653(8) 1 d PGDU A 1
C4B C 0.0779(10) 0.0946(11) 0.0387(2) 0.059(2) Uani 0.653(8) 1 d PGU A 1
H4B H 0.0596 0.0671 0.0174 0.070 Uiso 0.653(8) 1 calc PR A 1
C5B C 0.0231(9) 0.1805(11) 0.0549(2) 0.058(2) Uani 0.653(8) 1 d PGU A 1
H5B H -0.0375 0.2191 0.0462 0.070 Uiso 0.653(8) 1 calc PR A 1
C6B C 0.0770(12) 0.1972(13) 0.0868(2) 0.055(2) Uani 0.653(8) 1 d PGDU A 1
C15B C 0.0688(13) 0.2743(9) 0.1151(3) 0.0444(16) Uani 0.653(8) 1 d PGDU A 1
C16B C 0.0926(11) 0.3833(10) 0.1112(2) 0.0450(17) Uani 0.653(8) 1 d PGDU A 1
C17B C 0.0858(10) 0.4604(8) 0.1369(2) 0.0450(17) Uani 0.653(8) 1 d PGU A 1
H17B H 0.1017 0.5334 0.1342 0.054 Uiso 0.653(8) 1 calc PR A 1
C18B C 0.0551(12) 0.4285(9) 0.1664(2) 0.0450(17) Uani 0.653(8) 1 d PGDU A 1
C19B C 0.0312(14) 0.3195(10) 0.1703(3) 0.0444(17) Uani 0.653(8) 1 d PGU A 1
H19B H 0.0107 0.2981 0.1900 0.053 Uiso 0.653(8) 1 calc PR A 1
C20B C 0.0381(15) 0.2424(8) 0.1447(4) 0.0442(16) Uani 0.653(8) 1 d PGDU A 1
C21B C 0.1317(12) 0.4209(13) 0.0798(4) 0.046(2) Uani 0.653(8) 1 d PDU A 1
H21A H 0.1997 0.3849 0.0756 0.070 Uiso 0.653(8) 1 calc PR A 1
H21B H 0.1442 0.4984 0.0817 0.070 Uiso 0.653(8) 1 calc PR A 1
H21C H 0.0760 0.4030 0.0622 0.070 Uiso 0.653(8) 1 calc PR A 1
C22B C 0.0472(14) 0.5139(12) 0.1948(3) 0.048(2) Uani 0.653(8) 1 d PDU A 1
H22A H 0.1185 0.5484 0.2004 0.072 Uiso 0.653(8) 1 calc PR A 1
H22B H 0.0246 0.4788 0.2132 0.072 Uiso 0.653(8) 1 calc PR A 1
H22C H -0.0064 0.5680 0.1884 0.072 Uiso 0.653(8) 1 calc PR A 1
C23B C 0.015(3) 0.1204(11) 0.1488(6) 0.045(2) Uani 0.653(8) 1 d PDU A 1
H23A H -0.0447 0.0949 0.1331 0.067 Uiso 0.653(8) 1 calc PR A 1
H23B H -0.0058 0.1114 0.1703 0.067 Uiso 0.653(8) 1 calc PR A 1
H23C H 0.0805 0.0792 0.1455 0.067 Uiso 0.653(8) 1 calc PR A 1
N1D N 0.1641(15) 0.136(2) 0.0912(5) 0.023(5) Uani 0.347(8) 1 d PGD A 2
C3D C 0.1474(16) 0.069(2) 0.0620(6) 0.044(5) Uani 0.347(8) 1 d PGD A 2
C4D C 0.0415(16) 0.093(2) 0.0464(4) 0.059(2) Uani 0.347(8) 1 d PG A 2
H4D H 0.0097 0.0612 0.0268 0.070 Uiso 0.347(8) 1 calc PR A 2
C5D C -0.0073(14) 0.175(2) 0.0659(5) 0.058(2) Uani 0.347(8) 1 d PG A 2
H5D H -0.0767 0.2061 0.0614 0.070 Uiso 0.347(8) 1 calc PR A 2
C6D C 0.0685(19) 0.202(2) 0.0936(5) 0.055(2) Uani 0.347(8) 1 d PGD A 2
C15D C 0.057(3) 0.2842(18) 0.1209(6) 0.0444(16) Uani 0.347(8) 1 d PGD A 2
C16D C 0.076(2) 0.3956(19) 0.1199(5) 0.0450(17) Uani 0.347(8) 1 d PGD A 2
C17D C 0.074(2) 0.4633(15) 0.1480(5) 0.0450(17) Uani 0.347(8) 1 d PG A 2
H17D H 0.0867 0.5379 0.1473 0.054 Uiso 0.347(8) 1 calc PR A 2
C18D C 0.053(2) 0.4196(18) 0.1770(4) 0.0450(17) Uani 0.347(8) 1 d PGD A 2
C19D C 0.034(3) 0.3082(19) 0.1780(6) 0.0444(17) Uani 0.347(8) 1 d PG A 2
H19D H 0.0199 0.2789 0.1974 0.053 Uiso 0.347(8) 1 calc PR A 2
C20D C 0.036(3) 0.2405(15) 0.1500(7) 0.0442(16) Uani 0.347(8) 1 d PG A 2
C21D C 0.104(2) 0.442(2) 0.0888(6) 0.046(2) Uani 0.347(8) 1 d PD A 2
H21D H 0.1708 0.4087 0.0821 0.070 Uiso 0.347(8) 1 calc PR A 2
H21E H 0.1162 0.5195 0.0923 0.070 Uiso 0.347(8) 1 calc PR A 2
H21F H 0.0442 0.4278 0.0722 0.070 Uiso 0.347(8) 1 calc PR A 2
C22D C 0.044(3) 0.495(2) 0.2079(6) 0.048(2) Uani 0.347(8) 1 d PD A 2
H22D H 0.1136 0.5334 0.2135 0.072 Uiso 0.347(8) 1 calc PR A 2
H22E H 0.0282 0.4519 0.2255 0.072 Uiso 0.347(8) 1 calc PR A 2
H22F H -0.0140 0.5466 0.2039 0.072 Uiso 0.347(8) 1 calc PR A 2
C23D C 0.012(5) 0.1268(18) 0.1549(11) 0.045(2) Uani 0.347(8) 1 d PD A 2
H23D H -0.0542 0.1036 0.1416 0.067 Uiso 0.347(8) 1 calc PR A 2
H23E H 0.0014 0.1191 0.1774 0.067 Uiso 0.347(8) 1 calc PR A 2
H23F H 0.0733 0.0827 0.1491 0.067 Uiso 0.347(8) 1 calc PR A 2
N2B N 0.281(2) -0.0610(6) 0.1139(3) 0.0445(15) Uani 0.653(8) 1 d PGDU A 1
C7B C 0.2558(17) -0.1084(8) 0.0820(3) 0.0452(18) Uani 0.653(8) 1 d PGU A 1
C8B C 0.2470(12) -0.2231(7) 0.0839(2) 0.047(2) Uani 0.653(8) 1 d PGU A 1
H8B H 0.2312 -0.2739 0.0666 0.056 Uiso 0.653(8) 1 calc PR A 1
C9B C 0.2667(13) -0.2466(6) 0.1171(2) 0.0467(19) Uani 0.653(8) 1 d PGU A 1
H9B H 0.2661 -0.3156 0.1252 0.056 Uiso 0.653(8) 1 calc PR A 1
C10B C 0.2876(18) -0.1464(9) 0.1356(2) 0.0462(17) Uani 0.653(8) 1 d PGU A 1
C24B C 0.3193(7) -0.1381(7) 0.1686(2) 0.043(2) Uani 0.653(8) 1 d P A 1
C25B C 0.2450(8) -0.1637(7) 0.1912(2) 0.053(3) Uani 0.653(8) 1 d P A 1
C26B C 0.2811(10) -0.1569(8) 0.2242(2) 0.058(3) Uani 0.653(8) 1 d P A 1
H26B H 0.2315 -0.1748 0.2390 0.070 Uiso 0.653(8) 1 calc PR A 1
C27B C 0.3883(9) -0.1244(8) 0.2359(2) 0.056(3) Uani 0.653(8) 1 d P A 1
C28B C 0.4600(8) -0.0981(7) 0.2126(2) 0.052(2) Uani 0.653(8) 1 d P A 1
H28B H 0.5326 -0.0765 0.2197 0.062 Uiso 0.653(8) 1 calc PR A 1
C29B C 0.4280(7) -0.1028(7) 0.1801(2) 0.046(2) Uani 0.653(8) 1 d P A 1
C30B C 0.1281(8) -0.1980(8) 0.1799(3) 0.064(3) Uani 0.653(8) 1 d P A 1
H30A H 0.0915 -0.1404 0.1685 0.096 Uiso 0.653(8) 1 calc PR A 1
H30B H 0.0891 -0.2131 0.1983 0.096 Uiso 0.653(8) 1 calc PR A 1
H30C H 0.1288 -0.2624 0.1656 0.096 Uiso 0.653(8) 1 calc PR A 1
C31B C 0.4251(11) -0.1170(8) 0.2715(3) 0.075(3) Uani 0.653(8) 1 d P A 1
H31A H 0.3805 -0.0647 0.2823 0.112 Uiso 0.653(8) 1 calc PR A 1
H31B H 0.5018 -0.0944 0.2748 0.112 Uiso 0.653(8) 1 calc PR A 1
H31C H 0.4168 -0.1871 0.2801 0.112 Uiso 0.653(8) 1 calc PR A 1
C32B C 0.5110(7) -0.0720(9) 0.1569(2) 0.063(3) Uani 0.653(8) 1 d P A 1
H32A H 0.5220 -0.1332 0.1421 0.095 Uiso 0.653(8) 1 calc PR A 1
H32B H 0.5805 -0.0515 0.1690 0.095 Uiso 0.653(8) 1 calc PR A 1
H32C H 0.4831 -0.0118 0.1449 0.095 Uiso 0.653(8) 1 calc PR A 1
N2D N 0.279(4) -0.0582(11) 0.1163(6) 0.0445(15) Uani 0.347(8) 1 d PGD A 2
C7D C 0.254(3) -0.0785(15) 0.0823(6) 0.0452(18) Uani 0.347(8) 1 d PG A 2
C8D C 0.238(2) -0.1927(17) 0.0760(4) 0.047(2) Uani 0.347(8) 1 d PG A 2
H8D H 0.2207 -0.2284 0.0557 0.056 Uiso 0.347(8) 1 calc PR A 2
C9D C 0.254(2) -0.2430(10) 0.1060(5) 0.0467(19) Uani 0.347(8) 1 d PG A 2
H9D H 0.2488 -0.3173 0.1089 0.056 Uiso 0.347(8) 1 calc PR A 2
C10D C 0.280(3) -0.1598(16) 0.1309(4) 0.0462(17) Uani 0.347(8) 1 d PG A 2
C24D C 0.3193(7) -0.1381(7) 0.1686(2) 0.043(2) Uani 0.347(8) 1 d P A 2
C25D C 0.2450(8) -0.1637(7) 0.1912(2) 0.053(3) Uani 0.347(8) 1 d P A 2
C26D C 0.2811(10) -0.1569(8) 0.2242(2) 0.058(3) Uani 0.347(8) 1 d P A 2
H26D H 0.2315 -0.1748 0.2390 0.070 Uiso 0.347(8) 1 calc PR A 2
C27D C 0.3883(9) -0.1244(8) 0.2359(2) 0.056(3) Uani 0.347(8) 1 d P A 2
C28D C 0.4600(8) -0.0981(7) 0.2126(2) 0.052(2) Uani 0.347(8) 1 d P A 2
H28D H 0.5326 -0.0765 0.2197 0.062 Uiso 0.347(8) 1 calc PR A 2
C29D C 0.4280(7) -0.1028(7) 0.1801(2) 0.046(2) Uani 0.347(8) 1 d P A 2
C30D C 0.1281(8) -0.1980(8) 0.1799(3) 0.064(3) Uani 0.347(8) 1 d P A 2
H30D H 0.0918 -0.1408 0.1683 0.096 Uiso 0.347(8) 1 calc PR A 2
H30E H 0.0888 -0.2123 0.1983 0.096 Uiso 0.347(8) 1 calc PR A 2
H30F H 0.1287 -0.2629 0.1659 0.096 Uiso 0.347(8) 1 calc PR A 2
C31D C 0.4251(11) -0.1170(8) 0.2715(3) 0.075(3) Uani 0.347(8) 1 d P A 2
H31D H 0.3797 -0.0655 0.2823 0.112 Uiso 0.347(8) 1 calc PR A 2
H31E H 0.5015 -0.0933 0.2748 0.112 Uiso 0.347(8) 1 calc PR A 2
H31F H 0.4178 -0.1873 0.2800 0.112 Uiso 0.347(8) 1 calc PR A 2
C32D C 0.5110(7) -0.0720(9) 0.1569(2) 0.063(3) Uani 0.347(8) 1 d P A 2
H32D H 0.5206 -0.1327 0.1418 0.095 Uiso 0.347(8) 1 calc PR A 2
H32E H 0.5810 -0.0533 0.1689 0.095 Uiso 0.347(8) 1 calc PR A 2
H32F H 0.4840 -0.0106 0.1453 0.095 Uiso 0.347(8) 1 calc PR A 2
N3B N 0.3999(7) 0.0952(7) 0.08710(17) 0.0330(18) Uani 0.653(8) 1 d PGU A 1
C11B C 0.3613(5) 0.0270(6) 0.05943(19) 0.0342(18) Uani 0.653(8) 1 d PGDU A 1
C12B C 0.4466(6) 0.0213(7) 0.03809(16) 0.0358(18) Uani 0.653(8) 1 d PGU A 1
H12B H 0.4432 -0.0179 0.0181 0.043 Uiso 0.653(8) 1 calc PR A 1
C13B C 0.5379(5) 0.0860(6) 0.05256(18) 0.0340(17) Uani 0.653(8) 1 d PGU A 1
H13B H 0.6048 0.0966 0.0437 0.041 Uiso 0.653(8) 1 calc PR A 1
C14B C 0.5090(6) 0.1317(6) 0.08285(17) 0.0335(18) Uani 0.653(8) 1 d PGDU A 1
C33B C 0.5632(16) 0.2111(16) 0.1087(4) 0.061(2) Uani 0.653(8) 1 d PGDU A 1
C34B C 0.6597(14) 0.1708(11) 0.1245(4) 0.061(2) Uani 0.653(8) 1 d PGDU A 1
C35B C 0.7134(10) 0.2293(12) 0.1512(3) 0.062(2) Uani 0.653(8) 1 d PGU A 1
H35B H 0.7780 0.2024 0.1618 0.074 Uiso 0.653(8) 1 calc PR A 1
C36B C 0.6706(12) 0.3281(11) 0.1622(3) 0.062(2) Uani 0.653(8) 1 d PGDU A 1
C37B C 0.5742(15) 0.3683(13) 0.1464(4) 0.062(2) Uani 0.653(8) 1 d PGU A 1
H37B H 0.5455 0.4344 0.1538 0.074 Uiso 0.653(8) 1 calc PR A 1
C38B C 0.5204(16) 0.3098(17) 0.1197(5) 0.061(2) Uani 0.653(8) 1 d PGDU A 1
C39B C 0.7132(14) 0.0626(15) 0.1162(4) 0.063(3) Uani 0.653(8) 1 d PDU A 1
H39A H 0.6618 0.0042 0.1184 0.094 Uiso 0.653(8) 1 calc PR A 1
H39B H 0.7790 0.0542 0.1307 0.094 Uiso 0.653(8) 1 calc PR A 1
H39C H 0.7327 0.0610 0.0943 0.094 Uiso 0.653(8) 1 calc PR A 1
C40B C 0.7285(15) 0.3897(16) 0.1926(3) 0.065(3) Uani 0.653(8) 1 d PDU A 1
H40A H 0.7283 0.3450 0.2108 0.098 Uiso 0.653(8) 1 calc PR A 1
H40B H 0.6897 0.4561 0.1969 0.098 Uiso 0.653(8) 1 calc PR A 1
H40C H 0.8039 0.4066 0.1889 0.098 Uiso 0.653(8) 1 calc PR A 1
C41B C 0.4208(13) 0.355(2) 0.1004(4) 0.061(3) Uani 0.653(8) 1 d PDU A 1
H41A H 0.4391 0.3671 0.0788 0.092 Uiso 0.653(8) 1 calc PR A 1
H41B H 0.4001 0.4229 0.1107 0.092 Uiso 0.653(8) 1 calc PR A 1
H41C H 0.3599 0.3040 0.0993 0.092 Uiso 0.653(8) 1 calc PR A 1
N3D N 0.3870(14) 0.1310(15) 0.0831(3) 0.0330(18) Uani 0.347(8) 1 d PG A 2
C11D C 0.3449(12) 0.0752(14) 0.0535(4) 0.0342(18) Uani 0.347(8) 1 d PG A 2
C12D C 0.4242(13) 0.0864(15) 0.0307(3) 0.0358(18) Uani 0.347(8) 1 d PG A 2
H12D H 0.4176 0.0576 0.0094 0.043 Uiso 0.347(8) 1 calc PR A 2
C13D C 0.5152(11) 0.1492(15) 0.0462(4) 0.0340(17) Uani 0.347(8) 1 d PG A 2
H13D H 0.5787 0.1688 0.0368 0.041 Uiso 0.347(8) 1 calc PR A 2
C14D C 0.4923(14) 0.1768(14) 0.0786(3) 0.0335(18) Uani 0.347(8) 1 d PGD A 2
C33D C 0.564(3) 0.229(3) 0.1063(8) 0.061(2) Uani 0.347(8) 1 d PGD A 2
C34D C 0.667(3) 0.198(2) 0.1207(7) 0.061(2) Uani 0.347(8) 1 d PGD A 2
C35D C 0.721(2) 0.264(2) 0.1458(6) 0.062(2) Uani 0.347(8) 1 d PG A 2
H35D H 0.7902 0.2434 0.1554 0.074 Uiso 0.347(8) 1 calc PR A 2
C36D C 0.673(2) 0.360(2) 0.1566(5) 0.062(2) Uani 0.347(8) 1 d PGD A 2
C37D C 0.570(3) 0.390(3) 0.1422(8) 0.062(2) Uani 0.347(8) 1 d PG A 2
H37D H 0.5375 0.4548 0.1494 0.074 Uiso 0.347(8) 1 calc PR A 2
C38D C 0.515(3) 0.325(3) 0.1171(9) 0.061(2) Uani 0.347(8) 1 d PGD A 2
C39D C 0.718(3) 0.096(3) 0.1059(7) 0.063(3) Uani 0.347(8) 1 d PD A 2
H39D H 0.6702 0.0347 0.1073 0.094 Uiso 0.347(8) 1 calc PR A 2
H39E H 0.7893 0.0840 0.1175 0.094 Uiso 0.347(8) 1 calc PR A 2
H39F H 0.7278 0.1062 0.0835 0.094 Uiso 0.347(8) 1 calc PR A 2
C40D C 0.730(3) 0.433(3) 0.1844(6) 0.065(3) Uani 0.347(8) 1 d PD A 2
H40D H 0.7401 0.3932 0.2037 0.098 Uiso 0.347(8) 1 calc PR A 2
H40E H 0.6853 0.4959 0.1883 0.098 Uiso 0.347(8) 1 calc PR A 2
H40F H 0.8015 0.4565 0.1787 0.098 Uiso 0.347(8) 1 calc PR A 2
C41D C 0.402(2) 0.368(4) 0.1066(9) 0.061(3) Uani 0.347(8) 1 d PD A 2
H41D H 0.3961 0.3771 0.0836 0.092 Uiso 0.347(8) 1 calc PR A 2
H41E H 0.3925 0.4376 0.1179 0.092 Uiso 0.347(8) 1 calc PR A 2
H41F H 0.3460 0.3181 0.1115 0.092 Uiso 0.347(8) 1 calc PR A 2
N4B N 0.3235(5) 0.1751(6) 0.15687(15) 0.0352(16) Uani 1 1 d . A .
N5B N 0.3364(5) 0.2523(6) 0.17611(16) 0.0343(16) Uani 1 1 d . . .
C42B C 0.3194(6) 0.2984(6) 0.20437(18) 0.0296(18) Uani 1 1 d D A .
C43B C 0.2489(6) 0.2466(6) 0.22529(19) 0.0325(18) Uani 1 1 d . . .
C44B C 0.1999(7) 0.3078(8) 0.2498(2) 0.046(2) Uani 1 1 d . A .
H44B H 0.2150 0.3822 0.2530 0.055 Uiso 1 1 calc R . .
C45B C 0.1299(9) 0.2587(10) 0.2690(2) 0.065(3) Uani 1 1 d . . .
H45B H 0.1002 0.3002 0.2855 0.078 Uiso 1 1 calc R A .
C46B C 0.1030(9) 0.1501(9) 0.2644(3) 0.065(3) Uani 1 1 d . A .
H46B H 0.0518 0.1190 0.2766 0.079 Uiso 1 1 calc R . .
C47B C 0.1535(8) 0.0875(8) 0.2413(2) 0.056(3) Uani 1 1 d . . .
H47B H 0.1397 0.0128 0.2388 0.067 Uiso 1 1 calc R A .
C48B C 0.2232(7) 0.1348(7) 0.2220(2) 0.041(2) Uani 1 1 d . A .
H48B H 0.2547 0.0916 0.2062 0.050 Uiso 1 1 calc R . .
C49B C 0.3712(13) 0.4094(7) 0.2125(4) 0.0432(14) Uani 0.36(3) 1 d PGDU A 1
C54D C 0.3636(12) 0.4939(9) 0.1916(3) 0.0437(14) Uani 0.64(3) 1 d PG A 2
H54D H 0.3233 0.4853 0.1713 0.052 Uiso 0.64(3) 1 calc PR A 2
C53D C 0.4150(10) 0.5938(7) 0.2011(4) 0.0442(15) Uani 0.64(3) 1 d PG A 2
H53D H 0.4099 0.6504 0.1871 0.053 Uiso 0.64(3) 1 calc PR A 2
C52D C 0.4738(9) 0.6091(6) 0.2315(5) 0.0448(16) Uani 0.64(3) 1 d PG A 2
H52D H 0.5082 0.6760 0.2378 0.054 Uiso 0.64(3) 1 calc PR A 2
C51D C 0.4813(10) 0.5246(9) 0.2524(4) 0.0448(16) Uani 0.64(3) 1 d PG A 2
H51D H 0.5207 0.5348 0.2727 0.054 Uiso 0.64(3) 1 calc PR A 2
C50D C 0.4300(12) 0.4247(8) 0.2429(4) 0.0441(15) Uani 0.64(3) 1 d PG A 2
H50D H 0.4339 0.3684 0.2570 0.053 Uiso 0.64(3) 1 calc PR A 2
C49D C 0.3706(13) 0.4088(9) 0.2110(4) 0.0432(14) Uani 0.64(3) 1 d PGD A 2
C54B C 0.3525(17) 0.4790(16) 0.1860(4) 0.0437(14) Uani 0.36(3) 1 d PGU A 1
H54B H 0.3068 0.4565 0.1675 0.052 Uiso 0.36(3) 1 calc PR A 1
C53B C 0.4043(19) 0.5810(15) 0.1886(6) 0.0442(15) Uani 0.36(3) 1 d PGU A 1
H53B H 0.3922 0.6280 0.1719 0.053 Uiso 0.36(3) 1 calc PR A 1
C52B C 0.4741(16) 0.6127(10) 0.2162(8) 0.0448(16) Uani 0.36(3) 1 d PGU A 1
H52B H 0.5087 0.6809 0.2179 0.054 Uiso 0.36(3) 1 calc PR A 1
C51B C 0.4922(16) 0.5424(16) 0.2412(6) 0.0448(16) Uani 0.36(3) 1 d PGU A 1
H51B H 0.5389 0.5636 0.2596 0.054 Uiso 0.36(3) 1 calc PR A 1
C50B C 0.4404(16) 0.4405(15) 0.2386(4) 0.0441(15) Uani 0.36(3) 1 d PGU A 1
H50B H 0.4541 0.3932 0.2552 0.053 Uiso 0.36(3) 1 calc PR A 1
Li1 Li 0.8139(18) 0.6296(17) 0.5569(4) 0.082(6) Uani 1 1 d D . .
O1 O 0.771(3) 0.4846(13) 0.5625(7) 0.074(2) Uani 0.380(19) 1 d PDU B 1
C61 C 0.813(5) 0.417(3) 0.5892(8) 0.073(2) Uani 0.380(19) 1 d PDU B 1
H61A H 0.8936 0.4216 0.5926 0.088 Uiso 0.380(19) 1 calc PR B 1
H61B H 0.7823 0.4400 0.6092 0.088 Uiso 0.380(19) 1 calc PR B 1
C62 C 0.777(5) 0.305(2) 0.5786(7) 0.073(2) Uani 0.380(19) 1 d PDU B 1
H62A H 0.7213 0.2799 0.5919 0.088 Uiso 0.380(19) 1 calc PR B 1
H62B H 0.8393 0.2558 0.5799 0.088 Uiso 0.380(19) 1 calc PR B 1
C63 C 0.728(3) 0.3121(19) 0.5437(6) 0.077(2) Uani 0.380(19) 1 d PDU B 1
H63A H 0.7839 0.2946 0.5288 0.092 Uiso 0.380(19) 1 calc PR B 1
H63B H 0.6658 0.2620 0.5387 0.092 Uiso 0.380(19) 1 calc PR B 1
C64 C 0.691(3) 0.428(2) 0.5411(7) 0.077(3) Uani 0.380(19) 1 d PDU B 1
H64A H 0.6928 0.4513 0.5191 0.092 Uiso 0.380(19) 1 calc PR B 1
H64B H 0.6170 0.4382 0.5478 0.092 Uiso 0.380(19) 1 calc PR B 1
O1B O 0.7884(18) 0.4761(9) 0.5593(5) 0.074(2) Uani 0.620(19) 1 d PD B 2
C61B C 0.801(3) 0.4250(17) 0.5908(5) 0.073(2) Uani 0.620(19) 1 d PD B 2
H61C H 0.8763 0.4355 0.6010 0.088 Uiso 0.620(19) 1 calc PR B 2
H61D H 0.7501 0.4573 0.6053 0.088 Uiso 0.620(19) 1 calc PR B 2
C62B C 0.776(3) 0.3082(15) 0.5841(4) 0.073(2) Uani 0.620(19) 1 d PD B 2
H62C H 0.7009 0.2908 0.5887 0.088 Uiso 0.620(19) 1 calc PR B 2
H62D H 0.8279 0.2640 0.5969 0.088 Uiso 0.620(19) 1 calc PR B 2
C63B C 0.789(2) 0.2902(13) 0.5482(4) 0.077(2) Uani 0.620(19) 1 d PD B 2
H63C H 0.7422 0.2304 0.5385 0.092 Uiso 0.620(19) 1 calc PR B 2
H63D H 0.8658 0.2749 0.5446 0.092 Uiso 0.620(19) 1 calc PR B 2
C64B C 0.7525(19) 0.3981(14) 0.5346(4) 0.077(3) Uani 0.620(19) 1 d PD B 2
H64C H 0.7870 0.4102 0.5149 0.092 Uiso 0.620(19) 1 calc PR B 2
H64D H 0.6723 0.3997 0.5299 0.092 Uiso 0.620(19) 1 calc PR B 2
C66 C 0.5063(15) 0.6351(15) 0.5280(4) 0.082(4) Uani 0.699(13) 1 d PDU B 1
H66A H 0.5503 0.5946 0.5135 0.123 Uiso 0.699(13) 1 calc PR B 1
H66B H 0.4871 0.7041 0.5194 0.123 Uiso 0.699(13) 1 calc PR B 1
H66C H 0.4396 0.5946 0.5304 0.123 Uiso 0.699(13) 1 calc PR B 1
C67 C 0.5729(14) 0.6542(14) 0.5611(4) 0.078(3) Uani 0.699(13) 1 d PDU B 1
H67A H 0.5275 0.6948 0.5756 0.094 Uiso 0.699(13) 1 calc PR B 1
H67B H 0.5885 0.5841 0.5701 0.094 Uiso 0.699(13) 1 calc PR B 1
O2 O 0.6763(10) 0.7124(10) 0.5603(6) 0.077(2) Uani 0.699(13) 1 d PDU B 1
C68 C 0.6713(15) 0.8223(11) 0.5504(4) 0.082(3) Uani 0.699(13) 1 d PDU B 1
H68A H 0.6294 0.8256 0.5293 0.098 Uiso 0.699(13) 1 calc PR B 1
H68B H 0.7454 0.8517 0.5492 0.098 Uiso 0.699(13) 1 calc PR B 1
C69 C 0.6160(16) 0.8822(14) 0.5751(4) 0.089(4) Uani 0.699(13) 1 d PDU B 1
H69A H 0.6573 0.8757 0.5959 0.133 Uiso 0.699(13) 1 calc PR B 1
H69B H 0.5424 0.8530 0.5756 0.133 Uiso 0.699(13) 1 calc PR B 1
H69C H 0.6117 0.9577 0.5704 0.133 Uiso 0.699(13) 1 calc PR B 1
C66B C 0.503(3) 0.699(4) 0.5296(10) 0.082(4) Uani 0.301(13) 1 d PD B 2
H66D H 0.5352 0.6501 0.5143 0.123 Uiso 0.301(13) 1 calc PR B 2
H66E H 0.5041 0.7718 0.5223 0.123 Uiso 0.301(13) 1 calc PR B 2
H66F H 0.4270 0.6771 0.5312 0.123 Uiso 0.301(13) 1 calc PR B 2
C67B C 0.569(3) 0.696(3) 0.5631(10) 0.078(3) Uani 0.301(13) 1 d PD B 2
H67C H 0.5352 0.7447 0.5785 0.094 Uiso 0.301(13) 1 calc PR B 2
H67D H 0.5663 0.6229 0.5705 0.094 Uiso 0.301(13) 1 calc PR B 2
O2B O 0.685(2) 0.729(2) 0.5620(13) 0.077(2) Uani 0.301(13) 1 d PD B 2
C68B C 0.694(3) 0.835(2) 0.5803(8) 0.082(3) Uani 0.301(13) 1 d PD B 2
H68C H 0.6565 0.8313 0.5999 0.098 Uiso 0.301(13) 1 calc PR B 2
H68D H 0.7716 0.8525 0.5866 0.098 Uiso 0.301(13) 1 calc PR B 2
C69B C 0.646(4) 0.920(3) 0.5616(10) 0.089(4) Uani 0.301(13) 1 d PD B 2
H69D H 0.5689 0.9025 0.5551 0.133 Uiso 0.301(13) 1 calc PR B 2
H69E H 0.6847 0.9261 0.5426 0.133 Uiso 0.301(13) 1 calc PR B 2
H69F H 0.6511 0.9877 0.5744 0.133 Uiso 0.301(13) 1 calc PR B 2
O3 O 0.8588(17) 0.6550(15) 0.5153(3) 0.090(2) Uani 0.654(9) 1 d PDU B 1
C71 C 0.9616(14) 0.7150(15) 0.5106(4) 0.091(2) Uani 0.654(9) 1 d PDU B 1
H71A H 0.9913 0.7546 0.5305 0.109 Uiso 0.654(9) 1 calc PR B 1
H71B H 1.0178 0.6660 0.5032 0.109 Uiso 0.654(9) 1 calc PR B 1
C72 C 0.9242(16) 0.7901(14) 0.4856(4) 0.091(3) Uani 0.654(9) 1 d PDU B 1
H72A H 0.9859 0.8146 0.4744 0.109 Uiso 0.654(9) 1 calc PR B 1
H72B H 0.8879 0.8531 0.4949 0.109 Uiso 0.654(9) 1 calc PR B 1
C73 C 0.8435(18) 0.7210(18) 0.4631(4) 0.091(3) Uani 0.654(9) 1 d PDU B 1
H73A H 0.8819 0.6766 0.4477 0.109 Uiso 0.654(9) 1 calc PR B 1
H73B H 0.7894 0.7657 0.4514 0.109 Uiso 0.654(9) 1 calc PR B 1
C74 C 0.7888(15) 0.6512(17) 0.4859(4) 0.092(2) Uani 0.654(9) 1 d PDU B 1
H74A H 0.7159 0.6791 0.4896 0.110 Uiso 0.654(9) 1 calc PR B 1
H74B H 0.7803 0.5767 0.4768 0.110 Uiso 0.654(9) 1 calc PR B 1
O3B O 0.867(3) 0.659(3) 0.5164(5) 0.090(2) Uani 0.346(9) 1 d PD B 2
C71B C 0.823(3) 0.755(2) 0.4984(6) 0.091(2) Uani 0.346(9) 1 d PD B 2
H71C H 0.7424 0.7582 0.4973 0.109 Uiso 0.346(9) 1 calc PR B 2
H71D H 0.8539 0.8235 0.5086 0.109 Uiso 0.346(9) 1 calc PR B 2
C72B C 0.862(4) 0.733(3) 0.4660(7) 0.091(3) Uani 0.346(9) 1 d PD B 2
H72C H 0.9151 0.7882 0.4617 0.109 Uiso 0.346(9) 1 calc PR B 2
H72D H 0.7994 0.7334 0.4494 0.109 Uiso 0.346(9) 1 calc PR B 2
C73B C 0.915(3) 0.621(2) 0.4660(6) 0.091(3) Uani 0.346(9) 1 d PD B 2
H73C H 0.8973 0.5802 0.4455 0.109 Uiso 0.346(9) 1 calc PR B 2
H73D H 0.9954 0.6274 0.4704 0.109 Uiso 0.346(9) 1 calc PR B 2
C74B C 0.864(3) 0.568(2) 0.4933(7) 0.092(2) Uani 0.346(9) 1 d PD B 2
H74C H 0.7886 0.5430 0.4867 0.110 Uiso 0.346(9) 1 calc PR B 2
H74D H 0.9083 0.5086 0.5013 0.110 Uiso 0.346(9) 1 calc PR B 2
O4 O 0.9098(12) 0.6879(17) 0.5932(3) 0.083(2) Uani 0.50 1 d PDU B 1
C76 C 0.8843(18) 0.696(2) 0.6284(5) 0.084(3) Uani 0.50 1 d PDU B 1
H76A H 0.8824 0.7716 0.6367 0.101 Uiso 0.50 1 calc PR B 1
H76B H 0.8143 0.6605 0.6311 0.101 Uiso 0.50 1 calc PR B 1
C77 C 0.9778(17) 0.6393(19) 0.6438(4) 0.082(3) Uani 0.50 1 d PDU B 1
H77A H 0.9566 0.5653 0.6478 0.099 Uiso 0.50 1 calc PR B 1
H77B H 1.0047 0.6768 0.6643 0.099 Uiso 0.50 1 calc PR B 1
C78 C 1.0670(16) 0.6390(19) 0.6200(5) 0.083(3) Uani 0.50 1 d PDU B 1
H78A H 1.1366 0.6683 0.6307 0.100 Uiso 0.50 1 calc PR B 1
H78B H 1.0793 0.5654 0.6114 0.100 Uiso 0.50 1 calc PR B 1
C79 C 1.0231(16) 0.710(2) 0.5932(5) 0.084(3) Uani 0.50 1 d PDU B 1
H79A H 1.0407 0.7866 0.5985 0.101 Uiso 0.50 1 calc PR B 1
H79B H 1.0506 0.6877 0.5726 0.101 Uiso 0.50 1 calc PR B 1
C76B C 0.854(2) 0.703(2) 0.6393(5) 0.084(3) Uani 0.50 1 d PD B 2
H76C H 0.8718 0.6266 0.6399 0.126 Uiso 0.50 1 calc PR B 2
H76D H 0.7746 0.7103 0.6364 0.126 Uiso 0.50 1 calc PR B 2
H76E H 0.8825 0.7402 0.6593 0.126 Uiso 0.50 1 calc PR B 2
C77B C 0.907(2) 0.7523(16) 0.6104(5) 0.082(3) Uani 0.50 1 d PD B 2
H77C H 0.8543 0.8004 0.5996 0.099 Uiso 0.50 1 calc PR B 2
H77D H 0.9723 0.7953 0.6188 0.099 Uiso 0.50 1 calc PR B 2
O4B O 0.9390(12) 0.6675(17) 0.5872(4) 0.083(2) Uani 0.50 1 d PD B 2
C78B C 1.0505(16) 0.6292(19) 0.5955(5) 0.083(3) Uani 0.50 1 d PD B 2
H78C H 1.1010 0.6912 0.5998 0.100 Uiso 0.50 1 calc PR B 2
H78D H 1.0521 0.5896 0.6151 0.100 Uiso 0.50 1 calc PR B 2
C79B C 1.0863(19) 0.5599(18) 0.5699(5) 0.084(3) Uani 0.50 1 d PD B 2
H79C H 1.0875 0.5999 0.5508 0.126 Uiso 0.50 1 calc PR B 2
H79D H 1.0359 0.4989 0.5656 0.126 Uiso 0.50 1 calc PR B 2
H79E H 1.1596 0.5341 0.5762 0.126 Uiso 0.50 1 calc PR B 2
Li2 Li 0.7475(14) 0.6417(16) 0.0561(4) 0.068(5) Uani 1 1 d D . .
C81 C 0.9449(17) 0.8675(18) 0.0966(5) 0.126(3) Uani 0.75 1 d PDU C 1
H81A H 0.8978 0.8398 0.1117 0.189 Uiso 0.75 1 calc PR C 1
H81B H 0.9556 0.9447 0.1010 0.189 Uiso 0.75 1 calc PR C 1
H81C H 1.0155 0.8319 0.0987 0.189 Uiso 0.75 1 calc PR C 1
C82 C 0.8896(16) 0.8452(13) 0.0616(5) 0.125(3) Uani 0.75 1 d PDU C 1
H82A H 0.8180 0.8807 0.0593 0.150 Uiso 0.75 1 calc PR C 1
H82B H 0.9360 0.8743 0.0462 0.150 Uiso 0.75 1 calc PR C 1
O5 O 0.8748(9) 0.7266(10) 0.0550(4) 0.125(3) Uani 0.75 1 d PDU C 1
C83 C 0.9799(13) 0.6800(16) 0.0504(5) 0.126(3) Uani 0.75 1 d PDU C 1
H83A H 0.9912 0.6170 0.0633 0.151 Uiso 0.75 1 calc PR C 1
H83B H 1.0387 0.7328 0.0573 0.151 Uiso 0.75 1 calc PR C 1
C84 C 0.9833(16) 0.6482(19) 0.0169(5) 0.128(3) Uani 0.75 1 d PDU C 1
H84A H 0.9244 0.5968 0.0101 0.191 Uiso 0.75 1 calc PR C 1
H84B H 1.0536 0.6152 0.0137 0.191 Uiso 0.75 1 calc PR C 1
H84C H 0.9744 0.7113 0.0043 0.191 Uiso 0.75 1 calc PR C 1
O5B O 0.8451(16) 0.7523(16) 0.0759(6) 0.125(3) Uani 0.45 1 d PDU C 2
C81B C 0.823(2) 0.864(2) 0.0649(8) 0.125(3) Uani 0.45 1 d PDU C 2
H81D H 0.8010 0.8624 0.0418 0.151 Uiso 0.45 1 calc PR C 2
H81E H 0.7651 0.8990 0.0764 0.151 Uiso 0.45 1 calc PR C 2
C82B C 0.930(2) 0.923(2) 0.0729(8) 0.126(3) Uani 0.45 1 d PDU C 2
H82C H 0.9192 1.0000 0.0774 0.151 Uiso 0.45 1 calc PR C 2
H82D H 0.9775 0.9129 0.0553 0.151 Uiso 0.45 1 calc PR C 2
C83B C 0.980(3) 0.870(2) 0.1028(9) 0.126(3) Uani 0.45 1 d PDU C 2
H83C H 1.0609 0.8718 0.1039 0.151 Uiso 0.45 1 calc PR C 2
H83D H 0.9575 0.9077 0.1223 0.151 Uiso 0.45 1 calc PR C 2
C84B C 0.938(2) 0.755(2) 0.0997(7) 0.126(3) Uani 0.45 1 d PDU C 2
H84D H 0.9947 0.7054 0.0930 0.151 Uiso 0.45 1 calc PR C 2
H84E H 0.9152 0.7331 0.1203 0.151 Uiso 0.45 1 calc PR C 2
C86 C 0.952(2) 0.608(4) 0.0166(9) 0.104(7) Uani 0.35 1 d PDU C 3
H86A H 0.9581 0.6543 0.0362 0.156 Uiso 0.35 1 calc PR C 3
H86B H 1.0188 0.6141 0.0060 0.156 Uiso 0.35 1 calc PR C 3
H86C H 0.9418 0.5336 0.0219 0.156 Uiso 0.35 1 calc PR C 3
C87 C 0.851(2) 0.643(3) -0.0062(7) 0.104(6) Uani 0.35 1 d PDU C 3
H87A H 0.8598 0.7183 -0.0116 0.125 Uiso 0.35 1 calc PR C 3
H87B H 0.8439 0.5972 -0.0262 0.125 Uiso 0.35 1 calc PR C 3
O6 O 0.7535(18) 0.631(2) 0.0116(5) 0.104(6) Uani 0.35 1 d PDU C 3
C88 C 0.652(2) 0.621(3) -0.0103(8) 0.105(6) Uani 0.35 1 d PDU C 3
H88A H 0.5888 0.6370 0.0019 0.126 Uiso 0.35 1 calc PR C 3
H88B H 0.6541 0.6749 -0.0265 0.126 Uiso 0.35 1 calc PR C 3
C89 C 0.639(3) 0.515(3) -0.0260(8) 0.111(7) Uani 0.35 1 d PDU C 3
H89A H 0.7037 0.4978 -0.0370 0.167 Uiso 0.35 1 calc PR C 3
H89B H 0.5746 0.5135 -0.0414 0.167 Uiso 0.35 1 calc PR C 3
H89C H 0.6301 0.4628 -0.0101 0.167 Uiso 0.35 1 calc PR C 3
C91 C 0.6831(11) 0.7368(12) -0.0104(3) 0.099(3) Uani 0.95 1 d PDU C 1
H91A H 0.7573 0.7494 -0.0003 0.149 Uiso 0.95 1 calc PR C 1
H91B H 0.6731 0.7752 -0.0300 0.149 Uiso 0.95 1 calc PR C 1
H91C H 0.6715 0.6601 -0.0156 0.149 Uiso 0.95 1 calc PR C 1
C92 C 0.5987(12) 0.7780(12) 0.0130(3) 0.100(2) Uani 0.95 1 d PDU C 1
H92A H 0.6103 0.8555 0.0184 0.120 Uiso 0.95 1 calc PR C 1
H92B H 0.5236 0.7669 0.0028 0.120 Uiso 0.95 1 calc PR C 1
O7 O 0.6139(8) 0.7179(8) 0.0427(2) 0.099(2) Uani 0.95 1 d PDU C 1
C93 C 0.5403(13) 0.7562(13) 0.0675(3) 0.100(2) Uani 0.95 1 d PDU C 1
H93A H 0.5587 0.8313 0.0747 0.120 Uiso 0.95 1 calc PR C 1
H93B H 0.4634 0.7532 0.0582 0.120 Uiso 0.95 1 calc PR C 1
C94 C 0.5536(12) 0.6890(12) 0.0946(3) 0.100(3) Uani 0.95 1 d PDU C 1
H94A H 0.5364 0.6146 0.0874 0.149 Uiso 0.95 1 calc PR C 1
H94B H 0.5044 0.7130 0.1104 0.149 Uiso 0.95 1 calc PR C 1
H94C H 0.6291 0.6943 0.1042 0.149 Uiso 0.95 1 calc PR C 1
C91B C 0.540(3) 0.856(2) 0.0606(9) 0.102(3) Uani 0.35 1 d PDU C 2
H91D H 0.5392 0.8677 0.0836 0.152 Uiso 0.35 1 calc PR C 2
H91E H 0.4832 0.9004 0.0500 0.152 Uiso 0.35 1 calc PR C 2
H91F H 0.6110 0.8768 0.0543 0.152 Uiso 0.35 1 calc PR C 2
C92B C 0.516(3) 0.736(2) 0.0505(9) 0.100(2) Uani 0.35 1 d PDU C 2
H92C H 0.4417 0.7183 0.0558 0.120 Uiso 0.35 1 calc PR C 2
H92D H 0.5157 0.7267 0.0271 0.120 Uiso 0.35 1 calc PR C 2
O7B O 0.5939(14) 0.6560(19) 0.0652(6) 0.099(2) Uani 0.35 1 d PDU C 2
C93B C 0.520(2) 0.569(2) 0.0738(8) 0.099(3) Uani 0.35 1 d PDU C 2
H93C H 0.5569 0.4993 0.0720 0.119 Uiso 0.35 1 calc PR C 2
H93D H 0.5025 0.5823 0.0961 0.119 Uiso 0.35 1 calc PR C 2
C94B C 0.420(2) 0.568(3) 0.0520(8) 0.099(5) Uani 0.35 1 d PDU C 2
H94D H 0.3834 0.6369 0.0544 0.149 Uiso 0.35 1 calc PR C 2
H94E H 0.3717 0.5106 0.0570 0.149 Uiso 0.35 1 calc PR C 2
H94F H 0.4386 0.5566 0.0301 0.149 Uiso 0.35 1 calc PR C 2
C96 C 0.8215(19) 0.5352(18) 0.1157(6) 0.115(5) Uani 0.65 1 d PDU C 1
H96A H 0.8745 0.5818 0.1072 0.172 Uiso 0.65 1 calc PR C 1
H96B H 0.8542 0.5065 0.1354 0.172 Uiso 0.65 1 calc PR C 1
H96C H 0.7568 0.5763 0.1201 0.172 Uiso 0.65 1 calc PR C 1
C97 C 0.787(3) 0.4383(18) 0.0901(5) 0.123(5) Uani 0.65 1 d PDU C 1
H97A H 0.8524 0.3965 0.0854 0.148 Uiso 0.65 1 calc PR C 1
H97B H 0.7348 0.3901 0.0986 0.148 Uiso 0.65 1 calc PR C 1
O8 O 0.7373(16) 0.4841(11) 0.0608(5) 0.127(5) Uani 0.65 1 d PDU C 1
C98 C 0.696(2) 0.3978(17) 0.0373(5) 0.132(5) Uani 0.65 1 d PDU C 1
H98A H 0.7557 0.3461 0.0346 0.158 Uiso 0.65 1 calc PR C 1
H98B H 0.6364 0.3594 0.0460 0.158 Uiso 0.65 1 calc PR C 1
C99 C 0.658(2) 0.433(2) 0.0070(5) 0.144(6) Uani 0.65 1 d PDU C 1
H99A H 0.5987 0.4837 0.0094 0.217 Uiso 0.65 1 calc PR C 1
H99B H 0.6310 0.3714 -0.0069 0.217 Uiso 0.65 1 calc PR C 1
H99C H 0.7176 0.4679 -0.0023 0.217 Uiso 0.65 1 calc PR C 1
C96B C 0.775(3) 0.559(3) 0.1286(7) 0.139(6) Uani 0.50 1 d PDU C 2
H96D H 0.8300 0.6140 0.1262 0.208 Uiso 0.50 1 calc PR C 2
H96E H 0.7837 0.5360 0.1505 0.208 Uiso 0.50 1 calc PR C 2
H96F H 0.7023 0.5877 0.1240 0.208 Uiso 0.50 1 calc PR C 2
C97B C 0.792(4) 0.460(3) 0.1048(6) 0.137(6) Uani 0.50 1 d PDU C 2
H97C H 0.8661 0.4314 0.1090 0.165 Uiso 0.50 1 calc PR C 2
H97D H 0.7388 0.4024 0.1078 0.165 Uiso 0.50 1 calc PR C 2
O8B O 0.775(2) 0.4938(14) 0.0715(6) 0.137(6) Uani 0.50 1 d PDU C 2
C98B C 0.807(2) 0.405(2) 0.0491(7) 0.138(6) Uani 0.50 1 d PDU C 2
H98C H 0.8113 0.4321 0.0277 0.165 Uiso 0.50 1 calc PR C 2
H98D H 0.8806 0.3792 0.0566 0.165 Uiso 0.50 1 calc PR C 2
C99B C 0.729(2) 0.317(2) 0.0471(8) 0.140(6) Uani 0.50 1 d PDU C 2
H99D H 0.7249 0.2904 0.0683 0.210 Uiso 0.50 1 calc PR C 2
H99E H 0.7523 0.2591 0.0327 0.210 Uiso 0.50 1 calc PR C 2
H99F H 0.6572 0.3419 0.0389 0.210 Uiso 0.50 1 calc PR C 2

loop_
_atom_site_aniso_label
_atom_site_aniso_U_11
_atom_site_aniso_U_22
_atom_site_aniso_U_33
_atom_site_aniso_U_23
_atom_site_aniso_U_13
_atom_site_aniso_U_12
Fe1 0.0447(7) 0.0257(6) 0.0283(6) 0.0051(5) -0.0042(5) 0.0055(5)
N1 0.054(4) 0.021(4) 0.028(4) 0.002(3) -0.004(3) 0.002(3)
N2 0.055(4) 0.026(4) 0.018(3) 0.005(3) 0.001(3) 0.009(3)
N3 0.049(4) 0.032(4) 0.030(4) 0.005(3) -0.004(3) 0.007(3)
N4 0.046(4) 0.021(4) 0.028(4) 0.001(3) -0.001(3) 0.001(3)
N5 0.045(4) 0.027(4) 0.026(4) 0.004(3) -0.005(3) -0.001(3)
C1 0.078(7) 0.037(5) 0.033(5) 0.002(4) -0.014(5) 0.008(5)
C2 0.069(6) 0.032(5) 0.024(4) 0.004(4) -0.015(4) 0.004(4)
C3 0.044(5) 0.035(5) 0.051(6) 0.009(4) -0.005(4) 0.001(4)
C4 0.071(7) 0.043(6) 0.056(6) -0.001(5) -0.022(5) 0.000(5)
C5 0.046(6) 0.053(6) 0.078(7) -0.015(6) -0.029(5) 0.020(5)
C6 0.046(5) 0.039(5) 0.059(6) 0.000(5) -0.014(5) 0.007(4)
C7 0.059(6) 0.032(5) 0.034(5) 0.011(4) -0.004(4) 0.009(4)
C8 0.082(7) 0.041(6) 0.031(5) 0.010(4) -0.004(5) 0.008(5)
C9 0.082(7) 0.034(5) 0.030(5) 0.009(4) 0.005(5) 0.006(5)
C10 0.060(6) 0.027(5) 0.030(5) 0.011(4) 0.009(4) 0.009(4)
C11 0.043(5) 0.034(5) 0.028(4) 0.003(4) -0.001(4) -0.001(4)
C12 0.066(6) 0.022(5) 0.035(5) -0.002(4) 0.006(4) 0.007(4)
C13 0.053(5) 0.027(5) 0.040(5) 0.010(4) 0.003(4) 0.009(4)
C14 0.052(5) 0.023(4) 0.033(5) 0.005(4) 0.007(4) 0.006(4)
C15 0.032(4) 0.035(5) 0.050(5) 0.009(4) -0.019(4) 0.009(4)
C16 0.034(5) 0.039(5) 0.062(6) 0.011(5) -0.008(4) 0.011(4)
C17 0.046(5) 0.055(7) 0.060(7) 0.020(5) -0.001(5) -0.002(5)
C18 0.040(5) 0.048(6) 0.056(6) 0.016(5) -0.005(4) 0.011(4)
C19 0.043(5) 0.028(5) 0.060(6) 0.003(4) -0.017(5) 0.006(4)
C20 0.035(5) 0.041(5) 0.047(5) 0.009(4) -0.007(4) 0.004(4)
C21 0.055(6) 0.035(6) 0.089(8) 0.006(5) -0.010(5) -0.001(5)
C22 0.063(6) 0.074(7) 0.042(6) -0.005(5) -0.004(5) -0.001(6)
C23 0.056(6) 0.037(5) 0.047(5) 0.002(4) -0.005(4) 0.001(4)
C24 0.047(5) 0.028(5) 0.039(5) 0.011(4) 0.009(4) 0.003(4)
C25 0.053(5) 0.038(5) 0.032(5) 0.009(4) 0.004(4) 0.007(4)
C26 0.046(5) 0.029(5) 0.049(5) 0.008(4) 0.006(4) 0.000(4)
C27 0.050(5) 0.049(6) 0.035(5) 0.003(4) 0.002(4) -0.005(4)
C28 0.056(6) 0.037(5) 0.041(5) 0.015(4) -0.005(4) 0.004(4)
C29 0.050(5) 0.032(5) 0.040(5) 0.014(4) 0.002(4) 0.004(4)
C30 0.045(5) 0.039(5) 0.057(6) 0.018(5) -0.004(4) 0.004(4)
C31 0.073(7) 0.052(7) 0.072(7) -0.010(6) -0.009(6) -0.017(5)
C32 0.059(6) 0.044(6) 0.043(5) 0.009(4) -0.017(4) 0.007(5)
C33 0.047(5) 0.018(4) 0.027(4) 0.007(3) 0.002(4) 0.009(4)
C34 0.046(5) 0.026(5) 0.044(5) 0.013(4) 0.003(4) 0.001(4)
C35 0.050(5) 0.040(5) 0.048(6) 0.020(4) -0.012(5) 0.003(4)
C36 0.069(6) 0.026(5) 0.035(5) 0.011(4) -0.007(5) 0.007(4)
C37 0.078(7) 0.028(5) 0.039(5) 0.011(4) 0.017(5) 0.016(5)
C38 0.055(5) 0.031(5) 0.028(5) 0.008(4) 0.000(4) 0.013(4)
C39 0.046(5) 0.044(6) 0.060(6) 0.015(5) -0.002(5) 0.010(4)
C40 0.114(9) 0.056(7) 0.033(5) 0.016(5) -0.010(6) 0.030(6)
C41 0.055(6) 0.043(5) 0.044(5) -0.003(4) 0.000(4) 0.001(4)
C42 0.039(5) 0.029(5) 0.034(5) 0.006(4) 0.000(4) -0.003(4)
C43 0.037(5) 0.031(5) 0.040(5) 0.002(4) -0.003(4) -0.002(4)
C44 0.045(5) 0.038(5) 0.045(5) 0.001(4) 0.000(4) 0.005(4)
C45 0.064(6) 0.025(5) 0.061(6) -0.007(4) -0.001(5) 0.000(4)
C46 0.065(7) 0.030(5) 0.087(8) 0.005(5) 0.006(6) -0.005(5)
C47 0.071(7) 0.037(6) 0.056(6) 0.007(5) 0.018(5) 0.005(5)
C48 0.050(5) 0.022(4) 0.045(5) 0.002(4) 0.005(4) 0.007(4)
C49 0.033(4) 0.033(5) 0.034(5) 0.004(4) 0.000(4) 0.008(4)
C50 0.043(5) 0.040(5) 0.050(6) -0.003(4) 0.001(4) 0.005(4)
C51 0.062(6) 0.071(7) 0.029(5) 0.000(5) 0.008(4) 0.014(6)
C52 0.058(6) 0.070(7) 0.043(6) 0.021(5) 0.013(5) 0.013(6)
C53 0.057(6) 0.061(7) 0.045(6) 0.012(5) 0.012(5) 0.001(5)
C54 0.044(5) 0.034(5) 0.041(5) 0.001(4) 0.009(4) 0.006(4)
Fe1B 0.0277(6) 0.0653(9) 0.0243(6) -0.0080(6) 0.0004(5) 0.0051(6)
C1B 0.042(4) 0.092(5) 0.031(4) -0.009(4) -0.007(3) 0.004(4)
C2B 0.042(4) 0.092(5) 0.031(4) -0.009(4) -0.007(3) 0.004(4)
C1D 0.023(8) 0.087(15) 0.019(9) -0.024(9) 0.003(6) -0.005(8)
C2D 0.023(8) 0.087(15) 0.019(9) -0.024(9) 0.003(6) -0.005(8)
N1B 0.040(5) 0.089(5) 0.032(5) -0.008(4) -0.008(4) 0.006(4)
C3B 0.042(4) 0.092(5) 0.031(4) -0.009(4) -0.007(3) 0.004(4)
C4B 0.044(5) 0.095(5) 0.033(4) -0.010(4) -0.008(3) 0.006(4)
C5B 0.043(4) 0.093(5) 0.033(5) -0.007(4) -0.011(3) 0.008(4)
C6B 0.040(4) 0.089(5) 0.032(4) -0.006(4) -0.010(3) 0.006(4)
C15B 0.029(3) 0.051(2) 0.051(5) -0.005(3) -0.006(3) 0.015(2)
C16B 0.030(3) 0.051(3) 0.052(5) -0.004(3) -0.005(3) 0.016(2)
C17B 0.031(2) 0.050(2) 0.052(5) -0.004(3) -0.005(3) 0.015(2)
C18B 0.031(2) 0.050(2) 0.052(5) -0.005(3) -0.005(3) 0.013(2)
C19B 0.029(2) 0.050(2) 0.052(5) -0.005(3) -0.005(3) 0.013(2)
C20B 0.028(2) 0.050(2) 0.052(5) -0.005(3) -0.006(3) 0.014(2)
C21B 0.033(4) 0.052(4) 0.053(5) -0.003(3) -0.004(4) 0.019(4)
C22B 0.039(4) 0.050(3) 0.052(5) -0.006(4) -0.004(5) 0.009(4)
C23B 0.028(3) 0.051(3) 0.053(6) -0.007(3) -0.004(5) 0.010(3)
N1D 0.014(10) 0.042(13) 0.015(10) -0.002(9) 0.005(8) -0.007(9)
C3D 0.023(8) 0.087(15) 0.019(9) -0.024(9) 0.003(6) -0.005(8)
C4D 0.044(5) 0.095(5) 0.033(4) -0.010(4) -0.008(3) 0.006(4)
C5D 0.043(4) 0.093(5) 0.033(5) -0.007(4) -0.011(3) 0.008(4)
C6D 0.040(4) 0.089(5) 0.032(4) -0.006(4) -0.010(3) 0.006(4)
C15D 0.029(3) 0.051(2) 0.051(5) -0.005(3) -0.006(3) 0.015(2)
C16D 0.030(3) 0.051(3) 0.052(5) -0.004(3) -0.005(3) 0.016(2)
C17D 0.031(2) 0.050(2) 0.052(5) -0.004(3) -0.005(3) 0.015(2)
C18D 0.031(2) 0.050(2) 0.052(5) -0.005(3) -0.005(3) 0.013(2)
C19D 0.029(2) 0.050(2) 0.052(5) -0.005(3) -0.005(3) 0.013(2)
C20D 0.028(2) 0.050(2) 0.052(5) -0.005(3) -0.006(3) 0.014(2)
C21D 0.033(4) 0.052(4) 0.053(5) -0.003(3) -0.004(4) 0.019(4)
C22D 0.039(4) 0.050(3) 0.052(5) -0.006(4) -0.004(5) 0.009(4)
C23D 0.028(3) 0.051(3) 0.053(6) -0.007(3) -0.004(5) 0.010(3)
N2B 0.031(3) 0.059(3) 0.040(3) -0.019(3) -0.001(3) 0.010(3)
C7B 0.033(3) 0.058(4) 0.042(3) -0.021(3) 0.001(3) 0.011(4)
C8B 0.038(3) 0.058(4) 0.041(4) -0.021(3) 0.000(3) 0.010(4)
C9B 0.037(3) 0.058(3) 0.041(4) -0.022(3) -0.002(4) 0.009(3)
C10B 0.037(3) 0.056(4) 0.042(3) -0.021(3) -0.001(3) 0.009(3)
C24B 0.052(6) 0.028(5) 0.051(6) -0.002(4) 0.010(5) 0.013(4)
C25B 0.066(7) 0.030(5) 0.065(7) 0.005(5) 0.013(5) 0.014(5)
C26B 0.084(8) 0.040(6) 0.056(7) 0.024(5) 0.014(6) 0.011(5)
C27B 0.074(7) 0.037(6) 0.061(7) 0.022(5) 0.005(6) 0.017(5)
C28B 0.052(6) 0.041(6) 0.060(7) 0.005(5) -0.010(5) 0.007(5)
C29B 0.046(5) 0.035(5) 0.057(6) -0.002(4) 0.005(5) 0.017(4)
C30B 0.055(6) 0.046(6) 0.096(8) 0.000(6) 0.028(6) -0.006(5)
C31B 0.127(10) 0.041(6) 0.057(7) 0.026(5) -0.006(7) 0.001(6)
C32B 0.036(5) 0.092(8) 0.059(6) -0.011(6) -0.002(5) 0.004(5)
N2D 0.031(3) 0.059(3) 0.040(3) -0.019(3) -0.001(3) 0.010(3)
C7D 0.033(3) 0.058(4) 0.042(3) -0.021(3) 0.001(3) 0.011(4)
C8D 0.038(3) 0.058(4) 0.041(4) -0.021(3) 0.000(3) 0.010(4)
C9D 0.037(3) 0.058(3) 0.041(4) -0.022(3) -0.002(4) 0.009(3)
C10D 0.037(3) 0.056(4) 0.042(3) -0.021(3) -0.001(3) 0.009(3)
C24D 0.052(6) 0.028(5) 0.051(6) -0.002(4) 0.010(5) 0.013(4)
C25D 0.066(7) 0.030(5) 0.065(7) 0.005(5) 0.013(5) 0.014(5)
C26D 0.084(8) 0.040(6) 0.056(7) 0.024(5) 0.014(6) 0.011(5)
C27D 0.074(7) 0.037(6) 0.061(7) 0.022(5) 0.005(6) 0.017(5)
C28D 0.052(6) 0.041(6) 0.060(7) 0.005(5) -0.010(5) 0.007(5)
C29D 0.046(5) 0.035(5) 0.057(6) -0.002(4) 0.005(5) 0.017(4)
C30D 0.055(6) 0.046(6) 0.096(8) 0.000(6) 0.028(6) -0.006(5)
C31D 0.127(10) 0.041(6) 0.057(7) 0.026(5) -0.006(7) 0.001(6)
C32D 0.036(5) 0.092(8) 0.059(6) -0.011(6) -0.002(5) 0.004(5)
N3B 0.034(3) 0.041(5) 0.025(3) 0.012(3) -0.004(3) 0.015(3)
C11B 0.037(3) 0.041(5) 0.024(3) 0.016(3) -0.005(3) 0.014(4)
C12B 0.040(4) 0.043(5) 0.025(3) 0.014(3) -0.002(3) 0.017(4)
C13B 0.036(3) 0.041(5) 0.026(3) 0.016(3) -0.001(3) 0.018(4)
C14B 0.034(3) 0.041(5) 0.026(3) 0.013(3) -0.001(3) 0.017(4)
C33B 0.033(2) 0.110(6) 0.041(4) -0.005(4) 0.012(2) -0.011(3)
C34B 0.033(2) 0.110(6) 0.042(4) -0.005(4) 0.013(3) -0.010(3)
C35B 0.033(2) 0.111(6) 0.042(4) -0.004(4) 0.012(3) -0.011(3)
C36B 0.034(2) 0.111(6) 0.042(4) -0.005(4) 0.010(2) -0.012(3)
C37B 0.033(2) 0.110(6) 0.042(4) -0.005(4) 0.011(2) -0.011(3)
C38B 0.033(2) 0.110(6) 0.041(4) -0.005(4) 0.011(2) -0.010(3)
C39B 0.036(4) 0.110(7) 0.043(5) -0.003(4) 0.014(4) -0.009(4)
C40B 0.041(4) 0.112(7) 0.043(5) -0.005(4) 0.007(3) -0.015(5)
C41B 0.033(4) 0.110(6) 0.041(5) -0.004(4) 0.011(3) -0.011(4)
N3D 0.034(3) 0.041(5) 0.025(3) 0.012(3) -0.004(3) 0.015(3)
C11D 0.037(3) 0.041(5) 0.024(3) 0.016(3) -0.005(3) 0.014(4)
C12D 0.040(4) 0.043(5) 0.025(3) 0.014(3) -0.002(3) 0.017(4)
C13D 0.036(3) 0.041(5) 0.026(3) 0.016(3) -0.001(3) 0.018(4)
C14D 0.034(3) 0.041(5) 0.026(3) 0.013(3) -0.001(3) 0.017(4)
C33D 0.033(2) 0.110(6) 0.041(4) -0.005(4) 0.012(2) -0.011(3)
C34D 0.033(2) 0.110(6) 0.042(4) -0.005(4) 0.013(3) -0.010(3)
C35D 0.033(2) 0.111(6) 0.042(4) -0.004(4) 0.012(3) -0.011(3)
C36D 0.034(2) 0.111(6) 0.042(4) -0.005(4) 0.010(2) -0.012(3)
C37D 0.033(2) 0.110(6) 0.042(4) -0.005(4) 0.011(2) -0.011(3)
C38D 0.033(2) 0.110(6) 0.041(4) -0.005(4) 0.011(2) -0.010(3)
C39D 0.036(4) 0.110(7) 0.043(5) -0.003(4) 0.014(4) -0.009(4)
C40D 0.041(4) 0.112(7) 0.043(5) -0.005(4) 0.007(3) -0.015(5)
C41D 0.033(4) 0.110(6) 0.041(5) -0.004(4) 0.011(3) -0.011(4)
N4B 0.035(4) 0.046(4) 0.026(4) -0.001(3) 0.008(3) 0.002(3)
N5B 0.026(3) 0.043(4) 0.034(4) 0.004(4) 0.003(3) 0.005(3)
C42B 0.030(4) 0.032(5) 0.026(4) 0.002(4) -0.001(3) 0.010(3)
C43B 0.028(4) 0.029(5) 0.039(5) 0.001(4) -0.001(4) 0.000(3)
C44B 0.034(5) 0.063(6) 0.039(5) -0.007(5) 0.005(4) -0.003(4)
C45B 0.068(7) 0.086(9) 0.043(6) -0.012(6) 0.018(5) 0.001(6)
C46B 0.060(7) 0.074(8) 0.067(7) 0.018(6) 0.021(6) -0.005(6)
C47B 0.053(6) 0.054(6) 0.064(7) 0.009(5) 0.016(5) -0.011(5)
C48B 0.037(5) 0.043(5) 0.043(5) 0.001(4) 0.003(4) -0.001(4)
C49B 0.038(3) 0.030(3) 0.060(4) -0.003(2) 0.001(3) -0.002(2)
C54D 0.039(3) 0.030(3) 0.061(4) -0.002(2) 0.001(3) -0.001(2)
C53D 0.040(3) 0.030(3) 0.061(4) -0.002(3) 0.000(3) -0.001(2)
C52D 0.041(3) 0.031(3) 0.062(4) -0.002(3) 0.000(3) -0.002(2)
C51D 0.041(3) 0.031(3) 0.061(4) -0.002(3) 0.000(3) -0.003(2)
C50D 0.039(3) 0.031(3) 0.061(4) -0.003(3) 0.001(3) -0.003(2)
C49D 0.038(3) 0.030(3) 0.060(4) -0.003(2) 0.001(3) -0.002(2)
C54B 0.039(3) 0.030(3) 0.061(4) -0.002(2) 0.001(3) -0.001(2)
C53B 0.040(3) 0.030(3) 0.061(4) -0.002(3) 0.000(3) -0.001(2)
C52B 0.041(3) 0.031(3) 0.062(4) -0.002(3) 0.000(3) -0.002(2)
C51B 0.041(3) 0.031(3) 0.061(4) -0.002(3) 0.000(3) -0.003(2)
C50B 0.039(3) 0.031(3) 0.061(4) -0.003(3) 0.001(3) -0.003(2)
Li1 0.098(15) 0.091(15) 0.056(11) 0.038(11) -0.012(10) -0.006(12)
O1 0.087(6) 0.073(4) 0.063(4) 0.011(3) 0.005(4) 0.006(4)
C61 0.086(6) 0.071(4) 0.063(4) 0.009(3) 0.005(4) 0.007(4)
C62 0.084(5) 0.070(4) 0.065(4) 0.007(4) 0.004(5) 0.005(4)
C63 0.087(6) 0.076(4) 0.068(4) 0.006(4) 0.002(5) 0.007(4)
C64 0.088(6) 0.076(5) 0.065(4) 0.008(4) 0.002(4) 0.007(4)
O1B 0.087(6) 0.073(4) 0.063(4) 0.011(3) 0.005(4) 0.006(4)
C61B 0.086(6) 0.071(4) 0.063(4) 0.009(3) 0.005(4) 0.007(4)
C62B 0.084(5) 0.070(4) 0.065(4) 0.007(4) 0.004(5) 0.005(4)
C63B 0.087(6) 0.076(4) 0.068(4) 0.006(4) 0.002(5) 0.007(4)
C64B 0.088(6) 0.076(5) 0.065(4) 0.008(4) 0.002(4) 0.007(4)
C66 0.095(7) 0.068(8) 0.080(6) 0.005(8) -0.007(5) -0.002(7)
C67 0.097(5) 0.063(6) 0.074(5) 0.005(5) -0.002(4) 0.000(5)
O2 0.099(5) 0.058(5) 0.072(4) 0.004(4) -0.007(4) -0.005(4)
C68 0.105(5) 0.062(5) 0.075(5) 0.004(5) -0.008(5) -0.001(5)
C69 0.102(8) 0.072(7) 0.088(8) -0.002(7) -0.010(6) 0.014(7)
C66B 0.095(7) 0.068(8) 0.080(6) 0.005(8) -0.007(5) -0.002(7)
C67B 0.097(5) 0.063(6) 0.074(5) 0.005(5) -0.002(4) 0.000(5)
O2B 0.099(5) 0.058(5) 0.072(4) 0.004(4) -0.007(4) -0.005(4)
C68B 0.105(5) 0.062(5) 0.075(5) 0.004(5) -0.008(5) -0.001(5)
C69B 0.102(8) 0.072(7) 0.088(8) -0.002(7) -0.010(6) 0.014(7)
O3 0.107(5) 0.106(5) 0.058(4) 0.037(4) -0.006(4) -0.013(4)
C71 0.108(6) 0.107(6) 0.058(4) 0.037(4) -0.006(4) -0.015(4)
C72 0.108(6) 0.106(6) 0.058(4) 0.037(4) -0.006(4) -0.013(4)
C73 0.108(6) 0.106(6) 0.058(4) 0.035(4) -0.006(4) -0.010(5)
C74 0.107(6) 0.108(6) 0.060(4) 0.035(4) -0.006(4) -0.012(4)
O3B 0.107(5) 0.106(5) 0.058(4) 0.037(4) -0.006(4) -0.013(4)
C71B 0.108(6) 0.107(6) 0.058(4) 0.037(4) -0.006(4) -0.015(4)
C72B 0.108(6) 0.106(6) 0.058(4) 0.037(4) -0.006(4) -0.013(4)
C73B 0.108(6) 0.106(6) 0.058(4) 0.035(4) -0.006(4) -0.010(5)
C74B 0.107(6) 0.108(6) 0.060(4) 0.035(4) -0.006(4) -0.012(4)
O4 0.101(6) 0.084(6) 0.063(5) 0.008(4) 0.007(5) -0.006(5)
C76 0.105(6) 0.082(6) 0.065(5) 0.009(5) 0.010(5) -0.006(5)
C77 0.104(6) 0.080(6) 0.064(5) 0.009(5) 0.009(5) -0.008(5)
C78 0.102(6) 0.081(6) 0.066(5) 0.009(5) 0.007(5) -0.006(5)
C79 0.101(6) 0.084(6) 0.066(5) 0.009(5) 0.008(5) -0.007(5)
C76B 0.105(6) 0.082(6) 0.065(5) 0.009(5) 0.010(5) -0.006(5)
C77B 0.104(6) 0.080(6) 0.064(5) 0.009(5) 0.009(5) -0.008(5)
O4B 0.101(6) 0.084(6) 0.063(5) 0.008(4) 0.007(5) -0.006(5)
C78B 0.102(6) 0.081(6) 0.066(5) 0.009(5) 0.007(5) -0.006(5)
C79B 0.101(6) 0.084(6) 0.066(5) 0.009(5) 0.008(5) -0.007(5)
Li2 0.051(10) 0.085(14) 0.065(11) 0.008(10) -0.005(8) 0.003(9)
C81 0.076(5) 0.129(6) 0.162(7) -0.047(6) -0.007(5) -0.002(5)
C82 0.076(5) 0.127(6) 0.162(7) -0.047(5) -0.007(5) -0.002(5)
O5 0.076(5) 0.126(6) 0.162(7) -0.047(5) -0.006(5) -0.001(5)
C83 0.077(5) 0.128(6) 0.164(7) -0.047(6) -0.005(5) -0.001(5)
C84 0.081(6) 0.129(7) 0.164(8) -0.046(7) -0.002(6) 0.001(6)
O5B 0.076(5) 0.127(6) 0.163(7) -0.046(6) -0.007(5) -0.002(5)
C81B 0.076(5) 0.127(6) 0.163(7) -0.046(6) -0.006(5) -0.002(5)
C82B 0.077(5) 0.128(6) 0.163(7) -0.047(6) -0.006(5) -0.002(5)
C83B 0.077(5) 0.128(6) 0.163(7) -0.047(6) -0.007(5) -0.002(5)
C84B 0.076(5) 0.128(6) 0.163(7) -0.046(6) -0.007(5) -0.002(5)
C86 0.111(14) 0.132(16) 0.070(13) 0.003(12) 0.014(10) 0.002(14)
C87 0.111(13) 0.132(15) 0.071(12) 0.006(10) 0.012(9) -0.002(12)
O6 0.111(13) 0.132(14) 0.071(11) 0.007(10) 0.011(9) -0.002(12)
C88 0.112(13) 0.132(15) 0.073(12) 0.009(10) 0.009(9) -0.002(13)
C89 0.120(15) 0.133(16) 0.079(13) 0.009(11) 0.002(11) -0.003(14)
C91 0.109(7) 0.111(8) 0.081(6) 0.023(6) 0.008(5) 0.022(6)
C92 0.101(5) 0.116(6) 0.087(5) 0.026(4) 0.010(4) 0.018(5)
O7 0.095(4) 0.116(5) 0.087(4) 0.025(4) 0.013(3) 0.018(4)
C93 0.095(5) 0.117(5) 0.091(5) 0.024(4) 0.015(4) 0.019(4)
C94 0.095(6) 0.119(6) 0.089(5) 0.023(5) 0.015(5) 0.021(5)
C91B 0.099(7) 0.117(6) 0.093(7) 0.027(6) 0.014(7) 0.019(6)
C92B 0.096(5) 0.117(5) 0.090(5) 0.025(4) 0.014(4) 0.018(4)
O7B 0.095(5) 0.116(5) 0.089(5) 0.025(4) 0.014(4) 0.018(4)
C93B 0.095(6) 0.117(6) 0.089(6) 0.024(5) 0.015(5) 0.018(5)
C94B 0.095(8) 0.116(10) 0.090(9) 0.026(9) 0.015(7) 0.018(7)
C96 0.088(11) 0.108(11) 0.155(14) 0.042(9) 0.023(9) 0.031(9)
C97 0.103(9) 0.113(10) 0.160(13) 0.041(8) 0.018(8) 0.024(8)
O8 0.109(9) 0.116(10) 0.161(13) 0.042(8) 0.016(8) 0.022(7)
C98 0.116(10) 0.119(10) 0.164(13) 0.043(8) 0.009(8) 0.020(8)
C99 0.136(11) 0.131(12) 0.168(14) 0.045(9) 0.001(10) 0.013(10)
C96B 0.107(11) 0.177(16) 0.143(13) 0.051(12) 0.040(11) 0.041(11)
C97B 0.104(11) 0.177(16) 0.143(13) 0.053(11) 0.043(10) 0.043(10)
O8B 0.104(11) 0.176(16) 0.143(13) 0.053(11) 0.044(10) 0.043(10)
C98B 0.104(11) 0.177(16) 0.144(13) 0.052(11) 0.044(10) 0.042(10)
C99B 0.106(11) 0.178(16) 0.147(13) 0.051(12) 0.042(11) 0.041(10)

loop_
_atom_type_symbol
_atom_type_description
_atom_type_scat_dispersion_real
_atom_type_scat_dispersion_imag
_atom_type_scat_source
C C 0.0033 0.0016 'International Tables Vol C Tables 4.2.6.8 and 6.1.1.4'
H H 0.0000 0.0000 'International Tables Vol C Tables 4.2.6.8 and 6.1.1.4'
Fe Fe 0.3463 0.8444 'International Tables Vol C Tables 4.2.6.8 and 6.1.1.4'
Li Li -0.0003 0.0001 'International Tables Vol C Tables 4.2.6.8 and 6.1.1.4'
N N 0.0061 0.0033 'International Tables Vol C Tables 4.2.6.8 and 6.1.1.4'
O O 0.0106 0.0060 'International Tables Vol C Tables 4.2.6.8 and 6.1.1.4'

loop_
_geom_angle_atom_site_label_1
_geom_angle_atom_site_label_2
_geom_angle_atom_site_label_3
_geom_angle
N4 Fe1 N3 118.7(3)
N4 Fe1 N1 119.6(3)
N3 Fe1 N1 94.3(3)
N4 Fe1 N2 126.6(3)
N3 Fe1 N2 94.4(3)
N1 Fe1 N2 95.8(3)
C6 N1 C3 108.4(7)
C6 N1 Fe1 139.9(6)
C3 N1 Fe1 111.6(5)
C7 N2 C10 107.1(6)
C7 N2 Fe1 111.6(6)
C10 N2 Fe1 141.2(5)
C11 N3 C14 107.2(6)
C11 N3 Fe1 113.2(5)
C14 N3 Fe1 139.6(5)
N5 N4 Fe1 160.1(6)
N4 N5 C42 148.0(7)
C2 C1 H1A 109.5
C2 C1 H1B 109.5
H1A C1 H1B 109.5
C2 C1 H1C 109.5
H1A C1 H1C 109.5
H1B C1 H1C 109.5
C3 C2 C7 111.4(7)
C3 C2 C1 111.2(7)
C7 C2 C1 108.5(7)
C3 C2 C11 109.1(7)
C7 C2 C11 107.8(7)
C1 C2 C11 108.7(7)
C4 C3 N1 107.7(8)
C4 C3 C2 132.3(9)
N1 C3 C2 120.0(7)
C3 C4 C5 108.0(8)
C3 C4 H4 126.0
C5 C4 H4 126.0
C6 C5 C4 107.1(8)
C6 C5 H5 126.4
C4 C5 H5 126.4
N1 C6 C5 108.8(8)
N1 C6 C15 120.3(7)
C5 C6 C15 130.8(9)
C8 C7 N2 109.6(8)
C8 C7 C2 131.2(8)
N2 C7 C2 119.2(7)
C7 C8 C9 106.5(8)
C7 C8 H8 126.8
C9 C8 H8 126.8
C10 C9 C8 108.4(8)
C10 C9 H9 125.8
C8 C9 H9 125.8
C9 C10 N2 108.4(8)
C9 C10 C24 129.6(8)
N2 C10 C24 121.5(7)
C12 C11 N3 110.0(7)
C12 C11 C2 131.9(7)
N3 C11 C2 118.1(7)
C11 C12 C13 107.0(7)
C11 C12 H12 126.5
C13 C12 H12 126.5
C14 C13 C12 108.0(7)
C14 C13 H13 126.0
C12 C13 H13 126.0
C13 C14 N3 107.8(7)
C13 C14 C33 130.1(7)
N3 C14 C33 121.9(7)
C16 C15 C20 117.8(8)
C16 C15 C6 122.2(8)
C20 C15 C6 120.0(8)
C17 C16 C15 121.1(9)
C17 C16 C21 119.1(9)
C15 C16 C21 119.8(9)
C16 C17 C18 121.7(9)
C16 C17 H17 119.2
C18 C17 H17 119.2
C19 C18 C17 117.2(9)
C19 C18 C22 122.1(9)
C17 C18 C22 120.7(9)
C18 C19 C20 123.2(9)
C18 C19 H19 118.4
C20 C19 H19 118.4
C19 C20 C15 119.1(8)
C19 C20 C23 119.9(8)
C15 C20 C23 121.0(8)
C16 C21 H21G 109.5
C16 C21 H21H 109.5
H21G C21 H21H 109.5
C16 C21 H21I 109.5
H21G C21 H21I 109.5
H21H C21 H21I 109.5
C18 C22 H22G 109.5
C18 C22 H22H 109.5
H22G C22 H22H 109.5
C18 C22 H22I 109.5
H22G C22 H22I 109.5
H22H C22 H22I 109.5
C20 C23 H23G 109.5
C20 C23 H23H 109.5
H23G C23 H23H 109.5
C20 C23 H23I 109.5
H23G C23 H23I 109.5
H23H C23 H23I 109.5
C29 C24 C25 118.4(8)
C29 C24 C10 121.3(7)
C25 C24 C10 120.2(7)
C26 C25 C24 119.0(8)
C26 C25 C30 120.7(8)
C24 C25 C30 120.3(8)
C25 C26 C27 123.2(8)
C25 C26 H26 118.4
C27 C26 H26 118.4
C28 C27 C26 116.9(8)
C28 C27 C31 121.5(8)
C26 C27 C31 121.5(8)
C27 C28 C29 122.1(8)
C27 C28 H28 118.9
C29 C28 H28 118.9
C24 C29 C28 120.4(8)
C24 C29 C32 121.0(8)
C28 C29 C32 118.6(7)
C25 C30 H30G 109.5
C25 C30 H30H 109.5
H30G C30 H30H 109.5
C25 C30 H30I 109.5
H30G C30 H30I 109.5
H30H C30 H30I 109.5
C27 C31 H31G 109.5
C27 C31 H31H 109.5
H31G C31 H31H 109.5
C27 C31 H31I 109.5
H31G C31 H31I 109.5
H31H C31 H31I 109.5
C29 C32 H32G 109.5
C29 C32 H32H 109.5
H32G C32 H32H 109.5
C29 C32 H32I 109.5
H32G C32 H32I 109.5
H32H C32 H32I 109.5
C34 C33 C38 119.3(7)
C34 C33 C14 120.7(7)
C38 C33 C14 120.0(7)
C33 C34 C35 118.5(8)
C33 C34 C39 123.0(7)
C35 C34 C39 118.5(8)
C36 C35 C34 123.3(8)
C36 C35 H35 118.3
C34 C35 H35 118.3
C35 C36 C37 117.8(8)
C35 C36 C40 122.9(9)
C37 C36 C40 119.2(9)
C36 C37 C38 121.6(8)
C36 C37 H37 119.2
C38 C37 H37 119.2
C37 C38 C33 119.3(8)
C37 C38 C41 119.7(8)
C33 C38 C41 121.0(7)
C34 C39 H39G 109.5
C34 C39 H39H 109.5
H39G C39 H39H 109.5
C34 C39 H39I 109.5
H39G C39 H39I 109.5
H39H C39 H39I 109.5
C36 C40 H40G 109.5
C36 C40 H40H 109.5
H40G C40 H40H 109.5
C36 C40 H40I 109.5
H40G C40 H40I 109.5
H40H C40 H40I 109.5
C38 C41 H41G 109.5
C38 C41 H41H 109.5
H41G C41 H41H 109.5
C38 C41 H41I 109.5
H41G C41 H41I 109.5
H41H C41 H41I 109.5
N5 C42 C49 116.5(7)
N5 C42 C43 118.4(7)
C49 C42 C43 125.1(7)
C48 C43 C44 118.4(8)
C48 C43 C42 121.3(7)
C44 C43 C42 120.2(8)
C45 C44 C43 121.3(8)
C45 C44 H44 119.3
C43 C44 H44 119.3
C46 C45 C44 118.7(9)
C46 C45 H45 120.6
C44 C45 H45 120.6
C45 C46 C47 120.6(9)
C45 C46 H46 119.7
C47 C46 H46 119.7
C46 C47 C48 120.4(9)
C46 C47 H47 119.8
C48 C47 H47 119.8
C43 C48 C47 120.6(8)
C43 C48 H48 119.7
C47 C48 H48 119.7
C50 C49 C54 117.5(8)
C50 C49 C42 122.8(8)
C54 C49 C42 119.7(7)
C49 C50 C51 121.3(9)
C49 C50 H50 119.4
C51 C50 H50 119.4
C52 C51 C50 119.4(9)
C52 C51 H51 120.3
C50 C51 H51 120.3
C53 C52 C51 119.7(9)
C53 C52 H52 120.2
C51 C52 H52 120.2
C54 C53 C52 120.7(9)
C54 C53 H53 119.7
C52 C53 H53 119.7
C53 C54 C49 121.5(9)
C53 C54 H54 119.3
C49 C54 H54 119.3
N4B Fe1B N2D 123.2(8)
N4B Fe1B N3B 121.0(3)
N2D Fe1B N3B 92.6(12)
N4B Fe1B N1B 121.9(5)
N2D Fe1B N1B 94.5(13)
N3B Fe1B N1B 96.5(6)
N4B Fe1B N2B 125.9(5)
N2D Fe1B N2B 2.9(14)
N3B Fe1B N2B 90.0(7)
N1B Fe1B N2B 93.4(9)
N4B Fe1B N1D 117.4(7)
N2D Fe1B N1D 99.6(15)
N3B Fe1B N1D 97.4(8)
N1B Fe1B N1D 5.2(13)
N2B Fe1B N1D 98.6(10)
N4B Fe1B N3D 117.6(6)
N2D Fe1B N3D 104.8(12)
N3B Fe1B N3D 14.4(5)
N1B Fe1B N3D 87.8(8)
N2B Fe1B N3D 102.0(8)
N1D Fe1B N3D 87.7(10)
C2B C1B H1BA 109.5
C2B C1B H1BB 109.5
H1BA C1B H1BB 109.5
C2B C1B H1BC 109.5
H1BA C1B H1BC 109.5
H1BB C1B H1BC 109.5
C7B C2B C11B 109.0(13)
C7B C2B C3B 116.4(16)
C11B C2B C3B 107.3(12)
C7B C2B C1B 106.3(13)
C11B C2B C1B 107.8(13)
C3B C2B C1B 109.8(12)
C2D C1D H1DA 109.5
C2D C1D H1DB 109.5
H1DA C1D H1DB 109.5
C2D C1D H1DC 109.5
H1DA C1D H1DC 109.5
H1DB C1D H1DC 109.5
C3D C2D C11D 107.1(19)
C3D C2D C7D 102(2)
C11D C2D C7D 112(2)
C3D C2D C1D 107.3(18)
C11D C2D C1D 112(2)
C7D C2D C1D 116(2)
C6B N1B C3B 108.0
C6B N1B Fe1B 138.8(9)
C3B N1B Fe1B 112.0(9)
C4B C3B N1B 108.0
C4B C3B C2B 133.6(12)
N1B C3B C2B 118.4(12)
C5B C4B C3B 108.0
C5B C4B H4B 126.0
C3B C4B H4B 126.0
C4B C5B C6B 108.0
C4B C5B H5B 126.0
C6B C5B H5B 126.0
N1B C6B C5B 108.0
N1B C6B C15B 115.0(11)
C5B C6B C15B 136.9(11)
C16B C15B C20B 120.0
C16B C15B C6B 117.0(11)
C20B C15B C6B 123.0(11)
C17B C16B C15B 120.0
C17B C16B C21B 118.3(9)
C15B C16B C21B 121.6(8)
C18B C17B C16B 120.0
C18B C17B H17B 120.0
C16B C17B H17B 120.0
C17B C18B C19B 120.0
C17B C18B C22B 120.0(8)
C19B C18B C22B 120.0(8)
C20B C19B C18B 120.0
C20B C19B H19B 120.0
C18B C19B H19B 120.0
C19B C20B C15B 120.0
C19B C20B C23B 120.8(10)
C15B C20B C23B 119.2(10)
C16B C21B H21A 109.5
C16B C21B H21B 109.5
H21A C21B H21B 109.5
C16B C21B H21C 109.5
H21A C21B H21C 109.5
H21B C21B H21C 109.5
C18B C22B H22A 109.5
C18B C22B H22B 109.5
H22A C22B H22B 109.5
C18B C22B H22C 109.5
H22A C22B H22C 109.5
H22B C22B H22C 109.5
C20B C23B H23A 109.5
C20B C23B H23B 109.5
H23A C23B H23B 109.5
C20B C23B H23C 109.5
H23A C23B H23C 109.5
H23B C23B H23C 109.5
C6D N1D C3D 108.0
C6D N1D Fe1B 137.5(13)
C3D N1D Fe1B 113.6(14)
N1D C3D C4D 108.0
N1D C3D C2D 116.8(17)
C4D C3D C2D 135.0(17)
C3D C4D C5D 108.0
C3D C4D H4D 126.0
C5D C4D H4D 126.0
C6D C5D C4D 108.0
C6D C5D H5D 126.0
C4D C5D H5D 126.0
C5D C6D N1D 108.0
C5D C6D C15D 128.6(19)
N1D C6D C15D 123.4(19)
C16D C15D C20D 120.0
C16D C15D C6D 125(2)
C20D C15D C6D 115(2)
C15D C16D C17D 120.0
C15D C16D C21D 119.9(16)
C17D C16D C21D 120.0(16)
C16D C17D C18D 120.0
C16D C17D H17D 120.0
C18D C17D H17D 120.0
C19D C18D C17D 120.0
C19D C18D C22D 119.5(16)
C17D C18D C22D 120.4(16)
C18D C19D C20D 120.0
C18D C19D H19D 120.0
C20D C19D H19D 120.0
C19D C20D C15D 120.0
C19D C20D C23D 113(2)
C15D C20D C23D 127(2)
C16D C21D H21D 109.5
C16D C21D H21E 109.5
H21D C21D H21E 109.5
C16D C21D H21F 109.5
H21D C21D H21F 109.5
H21E C21D H21F 109.5
C18D C22D H22D 109.5
C18D C22D H22E 109.5
H22D C22D H22E 109.5
C18D C22D H22F 109.5
H22D C22D H22F 109.5
H22E C22D H22F 109.5
C20D C23D H23D 109.5
C20D C23D H23E 109.5
H23D C23D H23E 109.5
C20D C23D H23F 109.5
H23D C23D H23F 109.5
H23E C23D H23F 109.5
C7B N2B C10B 108.0
C7B N2B Fe1B 117.8(8)
C10B N2B Fe1B 134.2(8)
N2B C7B C8B 108.0
N2B C7B C2B 112.4(12)
C8B C7B C2B 139.6(12)
C9B C8B C7B 108.0
C9B C8B H8B 126.0
C7B C8B H8B 126.0
C8B C9B C10B 108.0
C8B C9B H9B 126.0
C10B C9B H9B 126.0
C24B C10B C9B 124.3(9)
C24B C10B N2B 127.4(9)
C9B C10B N2B 108.0
C10B C24B C25B 121.4(12)
C10B C24B C29B 119.9(11)
C25B C24B C29B 118.7(9)
C26B C25B C24B 119.6(10)
C26B C25B C30B 120.3(10)
C24B C25B C30B 120.1(9)
C27B C26B C25B 122.4(10)
C27B C26B H26B 118.8
C25B C26B H26B 118.8
C26B C27B C28B 116.6(9)
C26B C27B C31B 121.5(10)
C28B C27B C31B 121.9(10)
C29B C28B C27B 123.0(9)
C29B C28B H28B 118.5
C27B C28B H28B 118.5
C28B C29B C24B 119.7(9)
C28B C29B C32B 119.2(9)
C24B C29B C32B 121.2(8)
C25B C30B H30A 109.5
C25B C30B H30B 109.5
H30A C30B H30B 109.5
C25B C30B H30C 109.5
H30A C30B H30C 109.5
H30B C30B H30C 109.5
C27B C31B H31A 109.5
C27B C31B H31B 109.5
H31A C31B H31B 109.5
C27B C31B H31C 109.5
H31A C31B H31C 109.5
H31B C31B H31C 109.5
C29B C32B H32A 109.5
C29B C32B H32B 109.5
H32A C32B H32B 109.5
C29B C32B H32C 109.5
H32A C32B H32C 109.5
H32B C32B H32C 109.5
C7D N2D C10D 108.0
C7D N2D Fe1B 101.1(15)
C10D N2D Fe1B 150.9(15)
N2D C7D C8D 108.0
N2D C7D C2D 132.2(19)
C8D C7D C2D 119.8(19)
C7D C8D C9D 108.0
C7D C8D H8D 126.0
C9D C8D H8D 126.0
C10D C9D C8D 108.0
C10D C9D H9D 126.0
C8D C9D H9D 126.0
C9D C10D N2D 108.0
C11B N3B C14B 108.0
C11B N3B Fe1B 111.2(4)
C14B N3B Fe1B 140.4(4)
C12B C11B N3B 108.0
C12B C11B C2B 131.7(9)
N3B C11B C2B 120.2(9)
C11B C12B C13B 108.0
C11B C12B H12B 126.0
C13B C12B H12B 126.0
C12B C13B C14B 108.0
C12B C13B H13B 126.0
C14B C13B H13B 126.0
C13B C14B N3B 108.0
C13B C14B C33B 135.2(11)
N3B C14B C33B 116.7(10)
C34B C33B C38B 120.0
C34B C33B C14B 112.9(12)
C38B C33B C14B 126.7(12)
C33B C34B C35B 120.0
C33B C34B C39B 125.9(12)
C35B C34B C39B 114.1(12)
C34B C35B C36B 120.0
C34B C35B H35B 120.0
C36B C35B H35B 120.0
C37B C36B C35B 120.0
C37B C36B C40B 120.6(12)
C35B C36B C40B 119.4(12)
C36B C37B C38B 120.0
C36B C37B H37B 120.0
C38B C37B H37B 120.0
C37B C38B C33B 120.0
C37B C38B C41B 121.4(14)
C33B C38B C41B 118.4(14)
C34B C39B H39A 109.5
C34B C39B H39B 109.5
H39A C39B H39B 109.5
C34B C39B H39C 109.5
H39A C39B H39C 109.5
H39B C39B H39C 109.5
C36B C40B H40A 109.5
C36B C40B H40B 109.5
H40A C40B H40B 109.5
C36B C40B H40C 109.5
H40A C40B H40C 109.5
H40B C40B H40C 109.5
C38B C41B H41A 109.5
C38B C41B H41B 109.5
H41A C41B H41B 109.5
C38B C41B H41C 109.5
H41A C41B H41C 109.5
H41B C41B H41C 109.5
C11D N3D C14D 108.0
C11D N3D Fe1B 111.3(10)
C14D N3D Fe1B 139.4(10)
N3D C11D C12D 108.0
N3D C11D C2D 118.5(15)
C12D C11D C2D 132.2(15)
C13D C12D C11D 108.0
C13D C12D H12D 126.0
C11D C12D H12D 126.0
C12D C13D C14D 108.0
C12D C13D H13D 126.0
C14D C13D H13D 126.0
N3D C14D C13D 108.0
N3D C14D C33D 121(2)
C13D C14D C33D 131(2)
C34D C33D C38D 120.0
C34D C33D C14D 130(2)
C38D C33D C14D 109(2)
C35D C34D C33D 120.0
C35D C34D C39D 123(2)
C33D C34D C39D 117(2)
C36D C35D C34D 120.0
C36D C35D H35D 120.0
C34D C35D H35D 120.0
C35D C36D C37D 120.0
C35D C36D C40D 121(2)
C37D C36D C40D 119(2)
C38D C37D C36D 120.0
C38D C37D H37D 120.0
C36D C37D H37D 120.0
C37D C38D C33D 120.0
C37D C38D C41D 112(3)
C33D C38D C41D 128(3)
C34D C39D H39D 109.5
C34D C39D H39E 109.5
H39D C39D H39E 109.5
C34D C39D H39F 109.5
H39D C39D H39F 109.5
H39E C39D H39F 109.5
C36D C40D H40D 109.5
C36D C40D H40E 109.5
H40D C40D H40E 109.5
C36D C40D H40F 109.5
H40D C40D H40F 109.5
H40E C40D H40F 109.5
C38D C41D H41D 109.5
C38D C41D H41E 109.5
H41D C41D H41E 109.5
C38D C41D H41F 109.5
H41D C41D H41F 109.5
H41E C41D H41F 109.5
N5B N4B Fe1B 160.4(6)
N4B N5B C42B 149.0(7)
N5B C42B C43B 120.7(7)
N5B C42B C49D 114.2(10)
C43B C42B C49D 125.0(9)
N5B C42B C49B 116.3(9)
C43B C42B C49B 123.0(9)
C49D C42B C49B 2.3(12)
C48B C43B C44B 116.6(8)
C48B C43B C42B 122.6(7)
C44B C43B C42B 120.8(7)
C45B C44B C43B 120.6(9)
C45B C44B H44B 119.7
C43B C44B H44B 119.7
C46B C45B C44B 121.6(9)
C46B C45B H45B 119.2
C44B C45B H45B 119.2
C45B C46B C47B 118.7(9)
C45B C46B H46B 120.7
C47B C46B H46B 120.7
C48B C47B C46B 120.4(9)
C48B C47B H47B 119.8
C46B C47B H47B 119.8
C47B C48B C43B 122.0(8)
C47B C48B H48B 119.0
C43B C48B H48B 119.0
C50B C49B C54B 120.5(10)
C50B C49B C42B 127.1(12)
C54B C49B C42B 111.7(9)
C49D C54D C53D 121.9(9)
C49D C54D H54D 119.1
C53D C54D H54D 119.1
C54D C53D C52D 120.0
C54D C53D H53D 120.0
C52D C53D H53D 120.0
C51D C52D C53D 120.0
C51D C52D H52D 120.0
C53D C52D H52D 120.0
C52D C51D C50D 120.0
C52D C51D H51D 120.0
C50D C51D H51D 120.0
C51D C50D C49D 119.7(7)
C51D C50D H50D 120.2
C49D C50D H50D 120.2
C54D C49D C50D 118.4(9)
C54D C49D C42B 127.9(14)
C50D C49D C42B 113.6(12)
C53B C54B C49B 118.6(7)
C53B C54B H54B 120.7
C49B C54B H54B 120.7
C52B C53B C54B 120.0
C52B C53B H53B 120.0
C54B C53B H53B 120.0
C51B C52B C53B 120.0
C51B C52B H52B 120.0
C53B C52B H52B 120.0
C52B C51B C50B 120.0
C52B C51B H51B 120.0
C50B C51B H51B 120.0
C49B C50B C51B 120.8(8)
C49B C50B H50B 119.6
C51B C50B H50B 119.6
O1 Li1 O3 115.0(16)
O1 Li1 O3B 117.2(18)
O3 Li1 O3B 3.4(16)
O1 Li1 O4B 108.7(14)
O3 Li1 O4B 106.0(13)
O3B Li1 O4B 102.6(16)
O1 Li1 O4 111.4(14)
O3 Li1 O4 116.0(13)
O3B Li1 O4 112.6(16)
O4B Li1 O4 15.4(7)
O1 Li1 O1B 8.4(17)
O3 Li1 O1B 108.7(14)
O3B Li1 O1B 110.6(16)
O4B Li1 O1B 106.5(12)
O4 Li1 O1B 111.5(12)
O1 Li1 O2 103.7(16)
O3 Li1 O2 105.6(12)
O3B Li1 O2 107.1(16)
O4B Li1 O2 118.2(13)
O4 Li1 O2 103.3(13)
O1B Li1 O2 111.5(13)
O1 Li1 O2B 109.6(19)
O3 Li1 O2B 104.9(19)
O3B Li1 O2B 106(2)
O4B Li1 O2B 112.7(16)
O4 Li1 O2B 98.1(16)
O1B Li1 O2B 117.5(16)
O2 Li1 O2B 6.5(12)
C64 O1 C61 111.5(16)
C64 O1 Li1 122(2)
C61 O1 Li1 126(2)
C62 C61 O1 105.2(14)
C62 C61 H61A 110.7
O1 C61 H61A 110.7
C62 C61 H61B 110.7
O1 C61 H61B 110.7
H61A C61 H61B 108.8
C61 C62 C63 105.0(14)
C61 C62 H62A 110.8
C63 C62 H62A 110.8
C61 C62 H62B 110.8
C63 C62 H62B 110.8
H62A C62 H62B 108.8
C64 C63 C62 105.2(16)
C64 C63 H63A 110.7
C62 C63 H63A 110.7
C64 C63 H63B 110.7
C62 C63 H63B 110.7
H63A C63 H63B 108.8
O1 C64 C63 101.8(16)
O1 C64 H64A 111.4
C63 C64 H64A 111.4
O1 C64 H64B 111.4
C63 C64 H64B 111.4
H64A C64 H64B 109.3
C64B O1B C61B 109.8(10)
C64B O1B Li1 129.3(13)
C61B O1B Li1 120.8(14)
C62B C61B O1B 106.9(11)
C62B C61B H61C 110.3
O1B C61B H61C 110.3
C62B C61B H61D 110.3
O1B C61B H61D 110.3
H61C C61B H61D 108.6
C61B C62B C63B 103.4(13)
C61B C62B H62C 111.1
C63B C62B H62C 111.1
C61B C62B H62D 111.1
C63B C62B H62D 111.1
H62C C62B H62D 109.0
C62B C63B C64B 103.4(12)
C62B C63B H63C 111.1
C64B C63B H63C 111.1
C62B C63B H63D 111.1
C64B C63B H63D 111.1
H63C C63B H63D 109.1
O1B C64B C63B 104.0(12)
O1B C64B H64C 111.0
C63B C64B H64C 111.0
O1B C64B H64D 111.0
C63B C64B H64D 111.0
H64C C64B H64D 109.0
C67 C66 H66A 109.5
C67 C66 H66B 109.5
H66A C66 H66B 109.5
C67 C66 H66C 109.5
H66A C66 H66C 109.5
H66B C66 H66C 109.5
O2 C67 C66 114.2(13)
O2 C67 H67A 108.7
C66 C67 H67A 108.7
O2 C67 H67B 108.7
C66 C67 H67B 108.7
H67A C67 H67B 107.6
C68 O2 C67 117.8(12)
C68 O2 Li1 119.3(13)
C67 O2 Li1 119.2(12)
O2 C68 C69 104.9(13)
O2 C68 H68A 110.8
C69 C68 H68A 110.8
O2 C68 H68B 110.8
C69 C68 H68B 110.8
H68A C68 H68B 108.8
C68 C69 H69A 109.5
C68 C69 H69B 109.5
H69A C69 H69B 109.5
C68 C69 H69C 109.5
H69A C69 H69C 109.5
H69B C69 H69C 109.5
C67B C66B H66D 109.5
C67B C66B H66E 109.5
H66D C66B H66E 109.5
C67B C66B H66F 109.5
H66D C66B H66F 109.5
H66E C66B H66F 109.5
O2B C67B C66B 112(2)
O2B C67B H67C 109.3
C66B C67B H67C 109.3
O2B C67B H67D 109.3
C66B C67B H67D 109.3
H67C C67B H67D 107.9
C67B O2B C68B 104.0(18)
C67B O2B Li1 127(2)
C68B O2B Li1 124(2)
C69B C68B O2B 112(2)
C69B C68B H68C 109.3
O2B C68B H68C 109.3
C69B C68B H68D 109.3
O2B C68B H68D 109.3
H68C C68B H68D 108.0
C68B C69B H69D 109.5
C68B C69B H69E 109.5
H69D C69B H69E 109.5
C68B C69B H69F 109.5
H69D C69B H69F 109.5
H69E C69B H69F 109.5
C74 O3 C71 108.5(10)
C74 O3 Li1 125.9(15)
C71 O3 Li1 123.1(13)
C72 C71 O3 103.0(12)
C72 C71 H71A 111.2
O3 C71 H71A 111.2
C72 C71 H71B 111.2
O3 C71 H71B 111.2
H71A C71 H71B 109.1
C71 C72 C73 102.8(13)
C71 C72 H72A 111.2
C73 C72 H72A 111.2
C71 C72 H72B 111.2
C73 C72 H72B 111.2
H72A C72 H72B 109.1
C72 C73 C74 103.0(12)
C72 C73 H73A 111.2
C74 C73 H73A 111.2
C72 C73 H73B 111.2
C74 C73 H73B 111.2
H73A C73 H73B 109.1
O3 C74 C73 106.8(12)
O3 C74 H74A 110.4
C73 C74 H74A 110.4
O3 C74 H74B 110.4
C73 C74 H74B 110.3
H74A C74 H74B 108.6
C74B O3B C71B 106.7(17)
C74B O3B Li1 115.1(19)
C71B O3B Li1 120(2)
C72B C71B O3B 102.3(14)
C72B C71B H71C 111.3
O3B C71B H71C 111.3
C72B C71B H71D 111.3
O3B C71B H71D 111.3
H71C C71B H71D 109.2
C71B C72B C73B 107.1(15)
C71B C72B H72C 110.3
C73B C72B H72C 110.3
C71B C72B H72D 110.3
C73B C72B H72D 110.3
H72C C72B H72D 108.6
C74B C73B C72B 102.7(16)
C74B C73B H73C 111.2
C72B C73B H73C 111.2
C74B C73B H73D 111.2
C72B C73B H73D 111.2
H73C C73B H73D 109.1
O3B C74B C73B 99.7(15)
O3B C74B H74C 111.8
C73B C74B H74C 111.8
O3B C74B H74D 111.8
C73B C74B H74D 111.8
H74C C74B H74D 109.6
C79 O4 C76 106.7(13)
C79 O4 Li1 125.6(15)
C76 O4 Li1 126.5(16)
C77 C76 O4 101.3(14)
C77 C76 H76A 111.5
O4 C76 H76A 111.5
C77 C76 H76B 111.5
O4 C76 H76B 111.5
H76A C76 H76B 109.3
C76 C77 C78 105.5(13)
C76 C77 H77A 110.6
C78 C77 H77A 110.6
C76 C77 H77B 110.6
C78 C77 H77B 110.6
H77A C77 H77B 108.8
C79 C78 C77 105.9(13)
C79 C78 H78A 110.6
C77 C78 H78A 110.6
C79 C78 H78B 110.6
C77 C78 H78B 110.6
H78A C78 H78B 108.7
O4 C79 C78 99.0(14)
O4 C79 H79A 112.0
C78 C79 H79A 112.0
O4 C79 H79B 112.0
C78 C79 H79B 112.0
H79A C79 H79B 109.7
C77B C76B H76C 109.5
C77B C76B H76D 109.5
H76C C76B H76D 109.5
C77B C76B H76E 109.5
H76C C76B H76E 109.5
H76D C76B H76E 109.5
O4B C77B C76B 111.5(16)
O4B C77B H77C 109.3
C76B C77B H77C 109.3
O4B C77B H77D 109.3
C76B C77B H77D 109.3
H77C C77B H77D 108.0
C78B O4B C77B 112.0(14)
C78B O4B Li1 138.5(14)
C77B O4B Li1 109.1(14)
C79B C78B O4B 110.9(16)
C79B C78B H78C 109.5
O4B C78B H78C 109.5
C79B C78B H78D 109.5
O4B C78B H78D 109.5
H78C C78B H78D 108.1
C78B C79B H79C 109.5
C78B C79B H79D 109.5
H79C C79B H79D 109.5
C78B C79B H79E 109.5
H79C C79B H79E 109.5
H79D C79B H79E 109.5
O6 Li2 O5 82.6(11)
O6 Li2 O5B 111.0(14)
O5 Li2 O5B 31.1(8)
O6 Li2 O7 80.2(10)
O5 Li2 O7 112.5(11)
O5B Li2 O7 104.3(12)
O6 Li2 O7B 108.9(13)
O5 Li2 O7B 140.2(13)
O5B Li2 O7B 115.3(14)
O7 Li2 O7B 38.7(7)
O6 Li2 O8 95.3(13)
O5 Li2 O8 128.0(11)
O5B Li2 O8 133.2(13)
O7 Li2 O8 118.3(11)
O7B Li2 O8 89.7(12)
O6 Li2 O8B 106.6(14)
O5 Li2 O8B 114.6(12)
O5B Li2 O8B 115.3(13)
O7 Li2 O8B 132.9(12)
O7B Li2 O8B 98.8(13)
O8 Li2 O8B 17.9(9)
C82 C81 H81A 109.5
C82 C81 H81B 109.5
H81A C81 H81B 109.5
C82 C81 H81C 109.5
H81A C81 H81C 109.5
H81B C81 H81C 109.5
O5 C82 C81 109.0(14)
O5 C82 H82A 109.9
C81 C82 H82A 109.9
O5 C82 H82B 109.9
C81 C82 H82B 109.9
H82A C82 H82B 108.3
C83 O5 C82 108.8(12)
C83 O5 Li2 122.2(13)
C82 O5 Li2 128.8(12)
O5 C83 C84 109.0(15)
O5 C83 H83A 109.9
C84 C83 H83A 109.9
O5 C83 H83B 109.9
C84 C83 H83B 109.9
H83A C83 H83B 108.3
C83 C84 H84A 109.5
C83 C84 H84B 109.5
H84A C84 H84B 109.5
C83 C84 H84C 109.5
H84A C84 H84C 109.5
H84B C84 H84C 109.5
C84B O5B C81B 109.9(13)
C84B O5B Li2 134.6(18)
C81B O5B Li2 115.5(16)
C82B C81B O5B 104.1(15)
C82B C81B H81D 110.9
O5B C81B H81D 110.9
C82B C81B H81E 110.9
O5B C81B H81E 110.9
H81D C81B H81E 109.0
C81B C82B C83B 103.6(16)
C81B C82B H82C 111.0
C83B C82B H82C 111.0
C81B C82B H82D 111.0
C83B C82B H82D 111.0
H82C C82B H82D 109.0
C84B C83B C82B 105.7(16)
C84B C83B H83C 110.6
C82B C83B H83C 110.6
C84B C83B H83D 110.6
C82B C83B H83D 110.6
H83C C83B H83D 108.7
O5B C84B C83B 106.2(14)
O5B C84B H84D 110.5
C83B C84B H84D 110.5
O5B C84B H84E 110.5
C83B C84B H84E 110.5
H84D C84B H84E 108.7
C87 C86 H86A 109.5
C87 C86 H86B 109.5
H86A C86 H86B 109.5
C87 C86 H86C 109.5
H86A C86 H86C 109.5
H86B C86 H86C 109.5
O6 C87 C86 106.1(18)
O6 C87 H87A 110.5
C86 C87 H87A 110.5
O6 C87 H87B 110.5
C86 C87 H87B 110.5
H87A C87 H87B 108.7
C88 O6 C87 111.3(18)
C88 O6 Li2 120.7(19)
C87 O6 Li2 127.6(17)
C89 C88 O6 112(2)
C89 C88 H88A 109.3
O6 C88 H88A 109.3
C89 C88 H88B 109.3
O6 C88 H88B 109.3
H88A C88 H88B 108.0
C88 C89 H89A 109.5
C88 C89 H89B 109.5
H89A C89 H89B 109.5
C88 C89 H89C 109.5
H89A C89 H89C 109.5
H89B C89 H89C 109.5
C92 C91 H91A 109.5
C92 C91 H91B 109.5
H91A C91 H91B 109.5
C92 C91 H91C 109.5
H91A C91 H91C 109.5
H91B C91 H91C 109.5
O7 C92 C91 109.0(10)
O7 C92 H92A 109.9
C91 C92 H92A 109.9
O7 C92 H92B 109.9
C91 C92 H92B 109.9
H92A C92 H92B 108.3
C92 O7 C93 112.9(9)
C92 O7 Li2 123.9(9)
C93 O7 Li2 118.9(9)
C94 C93 O7 109.8(10)
C94 C93 H93A 109.7
O7 C93 H93A 109.7
C94 C93 H93B 109.7
O7 C93 H93B 109.7
H93A C93 H93B 108.2
C93 C94 H94A 109.5
C93 C94 H94B 109.5
H94A C94 H94B 109.5
C93 C94 H94C 109.5
H94A C94 H94C 109.5
H94B C94 H94C 109.5
C92B C91B H91D 109.5
C92B C91B H91E 109.5
H91D C91B H91E 109.5
C92B C91B H91F 109.5
H91D C91B H91F 109.5
H91E C91B H91F 109.5
O7B C92B C91B 117(2)
O7B C92B H92C 108.1
C91B C92B H92C 108.1
O7B C92B H92D 108.1
C91B C92B H92D 108.1
H92C C92B H92D 107.3
C93B O7B C92B 103.6(16)
C93B O7B Li2 126.8(19)
C92B O7B Li2 124(2)
C94B C93B O7B 108.3(18)
C94B C93B H93C 110.0
O7B C93B H93C 110.0
C94B C93B H93D 110.0
O7B C93B H93D 110.0
H93C C93B H93D 108.4
C93B C94B H94D 109.5
C93B C94B H94E 109.5
H94D C94B H94E 109.5
C93B C94B H94F 109.5
H94D C94B H94F 109.5
H94E C94B H94F 109.5
C97 C96 H96A 109.5
C97 C96 H96B 109.5
H96A C96 H96B 109.5
C97 C96 H96C 109.5
H96A C96 H96C 109.5
H96B C96 H96C 109.5
O8 C97 C96 108.1(15)
O8 C97 H97A 110.1
C96 C97 H97A 110.1
O8 C97 H97B 110.1
C96 C97 H97B 110.1
H97A C97 H97B 108.4
C98 O8 C97 110.2(13)
C98 O8 Li2 129.9(14)
C97 O8 Li2 119.6(13)
C99 C98 O8 114.5(18)
C99 C98 H98A 108.6
O8 C98 H98A 108.6
C99 C98 H98B 108.6
O8 C98 H98B 108.6
H98A C98 H98B 107.6
C98 C99 H99A 109.5
C98 C99 H99B 109.5
H99A C99 H99B 109.5
C98 C99 H99C 109.5
H99A C99 H99C 109.5
H99B C99 H99C 109.5
C97B C96B H96D 109.5
C97B C96B H96E 109.5
H96D C96B H96E 109.5
C97B C96B H96F 109.5
H96D C96B H96F 109.5
H96E C96B H96F 109.5
O8B C97B C96B 109.3(18)
O8B C97B H97C 109.8
C96B C97B H97C 109.8
O8B C97B H97D 109.8
C96B C97B H97D 109.8
H97C C97B H97D 108.3
C97B O8B C98B 109.4(16)
C97B O8B Li2 128.9(17)
C98B O8B Li2 120.4(18)
C99B C98B O8B 110.6(19)
C99B C98B H98C 109.5
O8B C98B H98C 109.5
C99B C98B H98D 109.5
O8B C98B H98D 109.5
H98C C98B H98D 108.1
C98B C99B H99D 109.5
C98B C99B H99E 109.5
H99D C99B H99E 109.5
C98B C99B H99F 109.5
H99D C99B H99F 109.5
H99E C99B H99F 109.5

loop_
_geom_bond_atom_site_label_1
_geom_bond_atom_site_label_2
_geom_bond_distance
Fe1 N4 1.783(6)
Fe1 N3 1.958(7)
Fe1 N1 1.972(7)
Fe1 N2 1.986(6)
N1 C6 1.368(11)
N1 C3 1.381(10)
N2 C7 1.382(10)
N2 C10 1.393(10)
N3 C11 1.379(10)
N3 C14 1.387(10)
N4 N5 1.195(8)
N5 C42 1.317(10)
C1 C2 1.545(11)
C1 H1A 0.9600
C1 H1B 0.9600
C1 H1C 0.9600
C2 C3 1.512(12)
C2 C7 1.544(12)
C2 C11 1.547(11)
C3 C4 1.378(12)
C4 C5 1.399(13)
C4 H4 0.9300
C5 C6 1.374(12)
C5 H5 0.9300
C6 C15 1.479(12)
C7 C8 1.357(12)
C8 C9 1.421(13)
C8 H8 0.9300
C9 C10 1.350(11)
C9 H9 0.9300
C10 C24 1.489(12)
C11 C12 1.361(11)
C12 C13 1.400(11)
C12 H12 0.9300
C13 C14 1.387(11)
C13 H13 0.9300
C14 C33 1.475(11)
C15 C16 1.407(12)
C15 C20 1.413(12)
C16 C17 1.375(13)
C16 C21 1.517(12)
C17 C18 1.401(13)
C17 H17 0.9300
C18 C19 1.368(12)
C18 C22 1.509(13)
C19 C20 1.399(12)
C19 H19 0.9300
C20 C23 1.503(12)
C21 H21G 0.9600
C21 H21H 0.9600
C21 H21I 0.9600
C22 H22G 0.9600
C22 H22H 0.9600
C22 H22I 0.9600
C23 H23G 0.9600
C23 H23H 0.9600
C23 H23I 0.9600
C24 C29 1.389(11)
C24 C25 1.421(11)
C25 C26 1.368(12)
C25 C30 1.507(11)
C26 C27 1.398(11)
C26 H26 0.9300
C27 C28 1.372(12)
C27 C31 1.517(12)
C28 C29 1.391(12)
C28 H28 0.9300
C29 C32 1.511(11)
C30 H30G 0.9600
C30 H30H 0.9600
C30 H30I 0.9600
C31 H31G 0.9600
C31 H31H 0.9600
C31 H31I 0.9600
C32 H32G 0.9600
C32 H32H 0.9600
C32 H32I 0.9600
C33 C34 1.394(11)
C33 C38 1.415(11)
C34 C35 1.411(11)
C34 C39 1.509(12)
C35 C36 1.361(12)
C35 H35 0.9300
C36 C37 1.388(12)
C36 C40 1.505(11)
C37 C38 1.404(11)
C37 H37 0.9300
C38 C41 1.531(11)
C39 H39G 0.9600
C39 H39H 0.9600
C39 H39I 0.9600
C40 H40G 0.9600
C40 H40H 0.9600
C40 H40I 0.9600
C41 H41G 0.9600
C41 H41H 0.9600
C41 H41I 0.9600
C42 C49 1.476(11)
C42 C43 1.481(11)
C43 C48 1.378(11)
C43 C44 1.400(11)
C44 C45 1.399(12)
C44 H44 0.9300
C45 C46 1.373(13)
C45 H45 0.9300
C46 C47 1.383(13)
C46 H46 0.9300
C47 C48 1.386(11)
C47 H47 0.9300
C48 H48 0.9300
C49 C50 1.381(11)
C49 C54 1.383(11)
C50 C51 1.395(12)
C50 H50 0.9300
C51 C52 1.370(13)
C51 H51 0.9300
C52 C53 1.370(13)
C52 H52 0.9300
C53 C54 1.364(11)
C53 H53 0.9300
C54 H54 0.9300
Fe1B N4B 1.778(7)
Fe1B N2D 1.918(13)
Fe1B N3B 1.921(7)
Fe1B N1B 1.928(8)
Fe1B N2B 1.953(7)
Fe1B N1D 1.958(12)
Fe1B N3D 2.005(14)
C1B C2B 1.54(2)
C1B H1BA 0.9600
C1B H1BB 0.9600
C1B H1BC 0.9600
C2B C7B 1.44(2)
C2B C11B 1.482(14)
C2B C3B 1.497(14)
C1D C2D 1.58(4)
C1D H1DA 0.9600
C1D H1DB 0.9600
C1D H1DC 0.9600
C2D C3D 1.485(17)
C2D C11D 1.56(2)
C2D C7D 1.57(4)
N1B C6B 1.4200
N1B C3B 1.4200
C3B C4B 1.4200
C4B C5B 1.4200
C4B H4B 0.9300
C5B C6B 1.4200
C5B H5B 0.9300
C6B C15B 1.476(9)
C15B C16B 1.3900
C15B C20B 1.3900
C16B C17B 1.3900
C16B C21B 1.525(13)
C17B C18B 1.3900
C17B H17B 0.9300
C18B C19B 1.3900
C18B C22B 1.540(12)
C19B C20B 1.3900
C19B H19B 0.9300
C20B C23B 1.545(15)
C21B H21A 0.9600
C21B H21B 0.9600
C21B H21C 0.9600
C22B H22A 0.9600
C22B H22B 0.9600
C22B H22C 0.9600
C23B H23A 0.9600
C23B H23B 0.9600
C23B H23C 0.9600
N1D C6D 1.4200
N1D C3D 1.4200
C3D C4D 1.4200
C4D C5D 1.4200
C4D H4D 0.9300
C5D C6D 1.4200
C5D H5D 0.9300
C6D C15D 1.494(14)
C15D C16D 1.3900
C15D C20D 1.3900
C16D C17D 1.3900
C16D C21D 1.511(18)
C17D C18D 1.3900
C17D H17D 0.9300
C18D C19D 1.3900
C18D C22D 1.550(17)
C19D C20D 1.3900
C19D H19D 0.9300
C20D C23D 1.45(3)
C21D H21D 0.9600
C21D H21E 0.9600
C21D H21F 0.9600
C22D H22D 0.9600
C22D H22E 0.9600
C22D H22F 0.9600
C23D H23D 0.9600
C23D H23E 0.9600
C23D H23F 0.9600
N2B C7B 1.4200
N2B C10B 1.4200
C7B C8B 1.4200
C8B C9B 1.4200
C8B H8B 0.9300
C9B C10B 1.4200
C9B H9B 0.9300
C10B C24B 1.380(13)
C24B C25B 1.407(12)
C24B C29B 1.411(12)
C25B C26B 1.395(13)
C25B C30B 1.495(14)
C26B C27B 1.387(14)
C26B H26B 0.9300
C27B C28B 1.405(13)
C27B C31B 1.498(14)
C28B C29B 1.368(12)
C28B H28B 0.9300
C29B C32B 1.514(13)
C30B H30A 0.9600
C30B H30B 0.9600
C30B H30C 0.9600
C31B H31A 0.9600
C31B H31B 0.9600
C31B H31C 0.9600
C32B H32A 0.9600
C32B H32B 0.9600
C32B H32C 0.9600
N2D C7D 1.4200
N2D C10D 1.4200
C7D C8D 1.4200
C8D C9D 1.4200
C8D H8D 0.9300
C9D C10D 1.4200
C9D H9D 0.9300
N3B C11B 1.4200
N3B C14B 1.4200
C11B C12B 1.4200
C12B C13B 1.4200
C12B H12B 0.9300
C13B C14B 1.4200
C13B H13B 0.9300
C14B C33B 1.505(10)
C33B C34B 1.3900
C33B C38B 1.3900
C34B C35B 1.3900
C34B C39B 1.516(14)
C35B C36B 1.3900
C35B H35B 0.9300
C36B C37B 1.3900
C36B C40B 1.537(12)
C37B C38B 1.3900
C37B H37B 0.9300
C38B C41B 1.508(14)
C39B H39A 0.9600
C39B H39B 0.9600
C39B H39C 0.9600
C40B H40A 0.9600
C40B H40B 0.9600
C40B H40C 0.9600
C41B H41A 0.9600
C41B H41B 0.9600
C41B H41C 0.9600
N3D C11D 1.4200
N3D C14D 1.4200
C11D C12D 1.4200
C12D C13D 1.4200
C12D H12D 0.9300
C13D C14D 1.4200
C13D H13D 0.9300
C14D C33D 1.481(14)
C33D C34D 1.3900
C33D C38D 1.3900
C34D C35D 1.3900
C34D C39D 1.522(18)
C35D C36D 1.3900
C35D H35D 0.9300
C36D C37D 1.3900
C36D C40D 1.531(17)
C37D C38D 1.3900
C37D H37D 0.9300
C38D C41D 1.506(18)
C39D H39D 0.9600
C39D H39E 0.9600
C39D H39F 0.9600
C40D H40D 0.9600
C40D H40E 0.9600
C40D H40F 0.9600
C41D H41D 0.9600
C41D H41E 0.9600
C41D H41F 0.9600
N4B N5B 1.202(9)
N5B C42B 1.306(9)
C42B C43B 1.442(10)
C42B C49D 1.487(11)
C42B C49B 1.503(10)
C43B C48B 1.401(11)
C43B C44B 1.406(11)
C44B C45B 1.376(13)
C44B H44B 0.9300
C45B C46B 1.368(14)
C45B H45B 0.9300
C46B C47B 1.384(13)
C46B H46B 0.9300
C47B C48B 1.365(12)
C47B H47B 0.9300
C48B H48B 0.9300
C49B C50B 1.34(2)
C49B C54B 1.43(3)
C54D C49D 1.36(2)
C54D C53D 1.3900
C54D H54D 0.9300
C53D C52D 1.3900
C53D H53D 0.9300
C52D C51D 1.3900
C52D H52D 0.9300
C51D C50D 1.3900
C51D H51D 0.9300
C50D C49D 1.45(3)
C50D H50D 0.9300
C54B C53B 1.3900
C54B H54B 0.9300
C53B C52B 1.3900
C53B H53B 0.9300
C52B C51B 1.3900
C52B H52B 0.9300
C51B C50B 1.3900
C51B H51B 0.9300
C50B H50B 0.9300
Li1 O1 1.89(2)
Li1 O3 1.90(2)
Li1 O3B 1.91(2)
Li1 O4B 1.91(2)
Li1 O4 1.91(2)
Li1 O1B 1.92(2)
Li1 O2 1.97(2)
Li1 O2B 2.00(3)
O1 C64 1.396(17)
O1 C61 1.478(16)
C61 C62 1.465(17)
C61 H61A 0.9700
C61 H61B 0.9700
C62 C63 1.517(18)
C62 H62A 0.9700
C62 H62B 0.9700
C63 C64 1.506(19)
C63 H63A 0.9700
C63 H63B 0.9700
C64 H64A 0.9700
C64 H64B 0.9700
O1B C64B 1.397(14)
O1B C61B 1.479(15)
C61B C62B 1.470(15)
C61B H61C 0.9700
C61B H61D 0.9700
C62B C63B 1.513(18)
C62B H62C 0.9700
C62B H62D 0.9700
C63B C64B 1.524(17)
C63B H63C 0.9700
C63B H63D 0.9700
C64B H64C 0.9700
C64B H64D 0.9700
C66 C67 1.528(14)
C66 H66A 0.9600
C66 H66B 0.9600
C66 H66C 0.9600
C67 O2 1.440(13)
C67 H67A 0.9700
C67 H67B 0.9700
O2 C68 1.435(15)
C68 C69 1.446(14)
C68 H68A 0.9700
C68 H68B 0.9700
C69 H69A 0.9600
C69 H69B 0.9600
C69 H69C 0.9600
C66B C67B 1.540(17)
C66B H66D 0.9600
C66B H66E 0.9600
C66B H66F 0.9600
C67B O2B 1.457(16)
C67B H67C 0.9700
C67B H67D 0.9700
O2B C68B 1.471(17)
C68B C69B 1.428(17)
C68B H68C 0.9700
C68B H68D 0.9700
C69B H69D 0.9600
C69B H69E 0.9600
C69B H69F 0.9600
O3 C74 1.415(16)
O3 C71 1.475(17)
C71 C72 1.468(15)
C71 H71A 0.9700
C71 H71B 0.9700
C72 C73 1.506(19)
C72 H72A 0.9700
C72 H72B 0.9700
C73 C74 1.506(17)
C73 H73A 0.9700
C73 H73B 0.9700
C74 H74A 0.9700
C74 H74B 0.9700
O3B C74B 1.427(18)
O3B C71B 1.506(19)
C71B C72B 1.475(18)
C71B H71C 0.9700
C71B H71D 0.9700
C72B C73B 1.52(2)
C72B H72C 0.9700
C72B H72D 0.9700
C73B C74B 1.513(19)
C73B H73C 0.9700
C73B H73D 0.9700
C74B H74C 0.9700
C74B H74D 0.9700
O4 C79 1.395(17)
O4 C76 1.516(17)
C76 C77 1.449(17)
C76 H76A 0.9700
C76 H76B 0.9700
C77 C78 1.528(18)
C77 H77A 0.9700
C77 H77B 0.9700
C78 C79 1.513(18)
C78 H78A 0.9700
C78 H78B 0.9700
C79 H79A 0.9700
C79 H79B 0.9700
C76B C77B 1.564(16)
C76B H76C 0.9600
C76B H76D 0.9600
C76B H76E 0.9600
C77B O4B 1.456(15)
C77B H77C 0.9700
C77B H77D 0.9700
O4B C78B 1.446(15)
C78B C79B 1.423(16)
C78B H78C 0.9700
C78B H78D 0.9700
C79B H79C 0.9600
C79B H79D 0.9600
C79B H79E 0.9600
Li2 O6 1.85(3)
Li2 O5 1.86(2)
Li2 O5B 1.89(2)
Li2 O7 1.923(19)
Li2 O7B 1.94(2)
Li2 O8 1.96(2)
Li2 O8B 1.98(2)
C81 C82 1.546(16)
C81 H81A 0.9600
C81 H81B 0.9600
C81 H81C 0.9600
C82 O5 1.472(14)
C82 H82A 0.9700
C82 H82B 0.9700
O5 C83 1.421(14)
C83 C84 1.427(16)
C83 H83A 0.9700
C83 H83B 0.9700
C84 H84A 0.9600
C84 H84B 0.9600
C84 H84C 0.9600
O5B C84B 1.418(17)
O5B C81B 1.492(18)
C81B C82B 1.477(18)
C81B H81D 0.9700
C81B H81E 0.9700
C82B C83B 1.51(2)
C82B H82C 0.9700
C82B H82D 0.9700
C83B C84B 1.499(19)
C83B H83C 0.9700
C83B H83D 0.9700
C84B H84D 0.9700
C84B H84E 0.9700
C86 C87 1.552(17)
C86 H86A 0.9600
C86 H86B 0.9600
C86 H86C 0.9600
C87 O6 1.459(16)
C87 H87A 0.9700
C87 H87B 0.9700
O6 C88 1.452(16)
C88 C89 1.423(17)
C88 H88A 0.9700
C88 H88B 0.9700
C89 H89A 0.9600
C89 H89B 0.9600
C89 H89C 0.9600
C91 C92 1.543(13)
C91 H91A 0.9600
C91 H91B 0.9600
C91 H91C 0.9600
C92 O7 1.468(11)
C92 H92A 0.9700
C92 H92B 0.9700
O7 C93 1.483(12)
C93 C94 1.430(13)
C93 H93A 0.9700
C93 H93B 0.9700
C94 H94A 0.9600
C94 H94B 0.9600
C94 H94C 0.9600
C91B C92B 1.530(17)
C91B H91D 0.9600
C91B H91E 0.9600
C91B H91F 0.9600
C92B O7B 1.483(16)
C92B H92C 0.9700
C92B H92D 0.9700
O7B C93B 1.465(16)
C93B C94B 1.441(17)
C93B H93C 0.9700
C93B H93D 0.9700
C94B H94D 0.9600
C94B H94E 0.9600
C94B H94F 0.9600
C96 C97 1.574(16)
C96 H96A 0.9600
C96 H96B 0.9600
C96 H96C 0.9600
C97 O8 1.451(14)
C97 H97A 0.9700
C97 H97B 0.9700
O8 C98 1.447(15)
C98 C99 1.392(16)
C98 H98A 0.9700
C98 H98B 0.9700
C99 H99A 0.9600
C99 H99B 0.9600
C99 H99C 0.9600
C96B C97B 1.547(17)
C96B H96D 0.9600
C96B H96E 0.9600
C96B H96F 0.9600
C97B O8B 1.461(15)
C97B H97C 0.9700
C97B H97D 0.9700
O8B C98B 1.470(16)
C98B C99B 1.428(17)
C98B H98C 0.9700
C98B H98D 0.9700
C99B H99D 0.9600
C99B H99E 0.9600
C99B H99F 0.9600

loop_
_geom_torsion_atom_site_label_1
_geom_torsion_atom_site_label_2
_geom_torsion_atom_site_label_3
_geom_torsion_atom_site_label_4
_geom_torsion
N4 Fe1 N1 C6 -1.2(10)
N3 Fe1 N1 C6 -127.8(9)
N2 Fe1 N1 C6 137.3(9)
N4 Fe1 N1 C3 173.7(5)
N3 Fe1 N1 C3 47.1(6)
N2 Fe1 N1 C3 -47.8(6)
N4 Fe1 N2 C7 -179.2(5)
N3 Fe1 N2 C7 -48.0(5)
N1 Fe1 N2 C7 46.7(5)
N4 Fe1 N2 C10 0.6(10)
N3 Fe1 N2 C10 131.8(8)
N1 Fe1 N2 C10 -133.4(8)
N4 Fe1 N3 C11 -176.4(5)
N1 Fe1 N3 C11 -49.0(6)
N2 Fe1 N3 C11 47.2(6)
N4 Fe1 N3 C14 6.6(10)
N1 Fe1 N3 C14 133.9(9)
N2 Fe1 N3 C14 -129.9(9)
N3 Fe1 N4 N5 75.6(17)
N1 Fe1 N4 N5 -38.6(18)
N2 Fe1 N4 N5 -163.3(16)
Fe1 N4 N5 C42 125.4(16)
C6 N1 C3 C4 -0.7(10)
Fe1 N1 C3 C4 -177.2(6)
C6 N1 C3 C2 178.2(7)
Fe1 N1 C3 C2 1.7(9)
C7 C2 C3 C4 -123.8(10)
C1 C2 C3 C4 -2.6(13)
C11 C2 C3 C4 117.4(10)
C7 C2 C3 N1 57.7(10)
C1 C2 C3 N1 178.9(7)
C11 C2 C3 N1 -61.2(10)
N1 C3 C4 C5 1.5(11)
C2 C3 C4 C5 -177.2(9)
C3 C4 C5 C6 -1.8(12)
C3 N1 C6 C5 -0.5(10)
Fe1 N1 C6 C5 174.6(7)
C3 N1 C6 C15 179.6(8)
Fe1 N1 C6 C15 -5.4(14)
C4 C5 C6 N1 1.4(11)
C4 C5 C6 C15 -178.6(9)
C10 N2 C7 C8 0.1(9)
Fe1 N2 C7 C8 180.0(6)
C10 N2 C7 C2 179.8(7)
Fe1 N2 C7 C2 -0.3(9)
C3 C2 C7 C8 121.3(10)
C1 C2 C7 C8 -1.5(13)
C11 C2 C7 C8 -119.1(10)
C3 C2 C7 N2 -58.4(9)
C1 C2 C7 N2 178.8(7)
C11 C2 C7 N2 61.2(9)
N2 C7 C8 C9 -1.0(10)
C2 C7 C8 C9 179.3(8)
C7 C8 C9 C10 1.6(10)
C8 C9 C10 N2 -1.5(10)
C8 C9 C10 C24 -173.6(8)
C7 N2 C10 C9 0.9(9)
Fe1 N2 C10 C9 -178.9(6)
C7 N2 C10 C24 173.7(7)
Fe1 N2 C10 C24 -6.1(13)
C14 N3 C11 C12 -0.1(10)
Fe1 N3 C11 C12 -178.1(6)
C14 N3 C11 C2 -179.8(7)
Fe1 N3 C11 C2 2.2(9)
C3 C2 C11 C12 -121.0(10)
C7 C2 C11 C12 117.8(10)
C1 C2 C11 C12 0.4(13)
C3 C2 C11 N3 58.6(10)
C7 C2 C11 N3 -62.6(10)
C1 C2 C11 N3 180.0(7)
N3 C11 C12 C13 0.3(10)
C2 C11 C12 C13 179.9(9)
C11 C12 C13 C14 -0.3(10)
C12 C13 C14 N3 0.3(10)
C12 C13 C14 C33 -175.3(8)
C11 N3 C14 C13 -0.1(9)
Fe1 N3 C14 C13 177.1(7)
C11 N3 C14 C33 175.9(7)
Fe1 N3 C14 C33 -6.9(14)
N1 C6 C15 C16 114.2(9)
C5 C6 C15 C16 -65.8(13)
N1 C6 C15 C20 -64.8(11)
C5 C6 C15 C20 115.3(12)
C20 C15 C16 C17 1.8(12)
C6 C15 C16 C17 -177.2(8)
C20 C15 C16 C21 -179.1(7)
C6 C15 C16 C21 1.9(12)
C15 C16 C17 C18 -0.9(13)
C21 C16 C17 C18 -179.9(8)
C16 C17 C18 C19 -1.2(13)
C16 C17 C18 C22 179.1(8)
C17 C18 C19 C20 2.4(12)
C22 C18 C19 C20 -178.0(8)
C18 C19 C20 C15 -1.5(12)
C18 C19 C20 C23 179.0(8)
C16 C15 C20 C19 -0.7(11)
C6 C15 C20 C19 178.3(7)
C16 C15 C20 C23 178.8(7)
C6 C15 C20 C23 -2.2(11)
C9 C10 C24 C29 107.6(10)
N2 C10 C24 C29 -63.5(11)
C9 C10 C24 C25 -68.6(12)
N2 C10 C24 C25 120.3(8)
C29 C24 C25 C26 -2.2(12)
C10 C24 C25 C26 174.1(8)
C29 C24 C25 C30 176.9(8)
C10 C24 C25 C30 -6.8(12)
C24 C25 C26 C27 0.6(13)
C30 C25 C26 C27 -178.6(8)
C25 C26 C27 C28 1.2(13)
C25 C26 C27 C31 -178.5(9)
C26 C27 C28 C29 -1.2(13)
C31 C27 C28 C29 178.5(9)
C25 C24 C29 C28 2.2(12)
C10 C24 C29 C28 -174.1(8)
C25 C24 C29 C32 179.9(8)
C10 C24 C29 C32 3.6(12)
C27 C28 C29 C24 -0.5(14)
C27 C28 C29 C32 -178.3(8)
C13 C14 C33 C34 -69.0(12)
N3 C14 C33 C34 115.9(9)
C13 C14 C33 C38 108.5(10)
N3 C14 C33 C38 -66.6(11)
C38 C33 C34 C35 -1.9(11)
C14 C33 C34 C35 175.7(7)
C38 C33 C34 C39 177.1(8)
C14 C33 C34 C39 -5.3(12)
C33 C34 C35 C36 -1.2(13)
C39 C34 C35 C36 179.8(8)
C34 C35 C36 C37 3.9(13)
C34 C35 C36 C40 -175.4(8)
C35 C36 C37 C38 -3.6(13)
C40 C36 C37 C38 175.7(8)
C36 C37 C38 C33 0.7(12)
C36 C37 C38 C41 -177.5(8)
C34 C33 C38 C37 2.1(11)
C14 C33 C38 C37 -175.5(7)
C34 C33 C38 C41 -179.7(7)
C14 C33 C38 C41 2.7(11)
N4 N5 C42 C49 -179.6(11)
N4 N5 C42 C43 -0.7(18)
N5 C42 C43 C48 16.6(11)
C49 C42 C43 C48 -164.6(8)
N5 C42 C43 C44 -159.6(8)
C49 C42 C43 C44 19.2(12)
C48 C43 C44 C45 0.4(12)
C42 C43 C44 C45 176.7(8)
C43 C44 C45 C46 -0.1(13)
C44 C45 C46 C47 -1.5(15)
C45 C46 C47 C48 2.8(15)
C44 C43 C48 C47 0.8(12)
C42 C43 C48 C47 -175.4(8)
C46 C47 C48 C43 -2.5(14)
N5 C42 C49 C50 -145.3(8)
C43 C42 C49 C50 35.9(12)
N5 C42 C49 C54 34.3(11)
C43 C42 C49 C54 -144.5(8)
C54 C49 C50 C51 -0.7(12)
C42 C49 C50 C51 178.8(8)
C49 C50 C51 C52 -0.9(13)
C50 C51 C52 C53 2.1(14)
C51 C52 C53 C54 -1.7(14)
C52 C53 C54 C49 0.0(14)
C50 C49 C54 C53 1.2(12)
C42 C49 C54 C53 -178.4(8)
N4B Fe1B N1B C6B 9(2)
N2D Fe1B N1B C6B 142.8(19)
N3B Fe1B N1B C6B -124.1(15)
N2B Fe1B N1B C6B 145.5(16)
N1D Fe1B N1B C6B -23(14)
N3D Fe1B N1B C6B -112.6(17)
N4B Fe1B N1B C3B 174.2(7)
N2D Fe1B N1B C3B -51.8(15)
N3B Fe1B N1B C3B 41.3(10)
N2B Fe1B N1B C3B -49.1(11)
N1D Fe1B N1B C3B 142(16)
N3D Fe1B N1B C3B 52.8(10)
C6B N1B C3B C4B 0.0
Fe1B N1B C3B C4B -169.9(15)
C6B N1B C3B C2B -179.8(17)
Fe1B N1B C3B C2B 10.3(13)
C7B C2B C3B C4B -124.6(19)
C11B C2B C3B C4B 113.1(17)
C1B C2B C3B C4B -4(2)
C7B C2B C3B N1B 55.1(16)
C11B C2B C3B N1B -67.2(17)
C1B C2B C3B N1B 175.9(12)
N1B C3B C4B C5B 0.0
C2B C3B C4B C5B 180(2)
C3B C4B C5B C6B 0.0
C3B N1B C6B C5B 0.0
Fe1B N1B C6B C5B 166(2)
C3B N1B C6B C15B -176.5(16)
Fe1B N1B C6B C15B -10.8(18)
C4B C5B C6B N1B 0.0
C4B C5B C6B C15B 175(2)
N1B C6B C15B C16B 111.9(11)
C5B C6B C15B C16B -63(2)
N1B C6B C15B C20B -68.5(12)
C5B C6B C15B C20B 116.3(18)
C20B C15B C16B C17B 0.0
C6B C15B C16B C17B 179.5(13)
C20B C15B C16B C21B 177.2(11)
C6B C15B C16B C21B -3.3(14)
C15B C16B C17B C18B 0.0
C21B C16B C17B C18B -177.2(11)
C16B C17B C18B C19B 0.0
C16B C17B C18B C22B -179.9(12)
C17B C18B C19B C20B 0.0
C22B C18B C19B C20B 179.9(12)
C18B C19B C20B C15B 0.0
C18B C19B C20B C23B 178.4(18)
C16B C15B C20B C19B 0.0
C6B C15B C20B C19B -179.5(13)
C16B C15B C20B C23B -178.4(17)
C6B C15B C20B C23B 2.1(18)
N4B Fe1B N1D C6D -12(3)
N2D Fe1B N1D C6D 123(2)
N3B Fe1B N1D C6D -143(2)
N1B Fe1B N1D C6D 137(16)
N2B Fe1B N1D C6D 126(2)
N3D Fe1B N1D C6D -132(2)
N4B Fe1B N1D C3D -179.2(11)
N2D Fe1B N1D C3D -43.8(18)
N3B Fe1B N1D C3D 50.1(14)
N1B Fe1B N1D C3D -30(14)
N2B Fe1B N1D C3D -41.0(15)
N3D Fe1B N1D C3D 60.8(14)
C6D N1D C3D C4D 0.0
Fe1B N1D C3D C4D 170.9(19)
C6D N1D C3D C2D 176(3)
Fe1B N1D C3D C2D -13(2)
C11D C2D C3D N1D -55(3)
C7D C2D C3D N1D 63(2)
C1D C2D C3D N1D -174(2)
C11D C2D C3D C4D 120(2)
C7D C2D C3D C4D -122(3)
C1D C2D C3D C4D 0(4)
N1D C3D C4D C5D 0.0
C2D C3D C4D C5D -175(3)
C3D C4D C5D C6D 0.0
C4D C5D C6D N1D 0.0
C4D C5D C6D C15D 179(3)
C3D N1D C6D C5D 0.0
Fe1B N1D C6D C5D -168(3)
C3D N1D C6D C15D -179(3)
Fe1B N1D C6D C15D 14(3)
C5D C6D C15D C16D -80(3)
N1D C6D C15D C16D 99(2)
C5D C6D C15D C20D 107(2)
N1D C6D C15D C20D -75(2)
C20D C15D C16D C17D 0.0
C6D C15D C16D C17D -173(3)
C20D C15D C16D C21D 177(2)
C6D C15D C16D C21D 4(3)
C15D C16D C17D C18D 0.0
C21D C16D C17D C18D -177(2)
C16D C17D C18D C19D 0.0
C16D C17D C18D C22D -177(2)
C17D C18D C19D C20D 0.0
C22D C18D C19D C20D 177(2)
C18D C19D C20D C15D 0.0
C18D C19D C20D C23D -179(3)
C16D C15D C20D C19D 0.0
C6D C15D C20D C19D 174(2)
C16D C15D C20D C23D 179(4)
C6D C15D C20D C23D -8(4)
N4B Fe1B N2B C7B 178.5(8)
N2D Fe1B N2B C7B 156(41)
N3B Fe1B N2B C7B -52.1(11)
N1B Fe1B N2B C7B 44.4(12)
N1D Fe1B N2B C7B 45.5(14)
N3D Fe1B N2B C7B -44.0(13)
N4B Fe1B N2B C10B -0.2(19)
N2D Fe1B N2B C10B -23(39)
N3B Fe1B N2B C10B 129.3(15)
N1B Fe1B N2B C10B -134.2(15)
N1D Fe1B N2B C10B -133.2(16)
N3D Fe1B N2B C10B 137.4(14)
C10B N2B C7B C8B 0.0
Fe1B N2B C7B C8B -179.0(16)
C10B N2B C7B C2B -177.6(16)
Fe1B N2B C7B C2B 3.4(14)
C11B C2B C7B N2B 60.2(15)
C3B C2B C7B N2B -61.3(16)
C1B C2B C7B N2B 176.1(11)
C11B C2B C7B C8B -116(2)
C3B C2B C7B C8B 122(2)
C1B C2B C7B C8B 0(2)
N2B C7B C8B C9B 0.0
C2B C7B C8B C9B 177(2)
C7B C8B C9B C10B 0.0
C8B C9B C10B C24B -174.4(19)
C8B C9B C10B N2B 0.0
C7B N2B C10B C24B 174.2(19)
Fe1B N2B C10B C24B -7.1(19)
C7B N2B C10B C9B 0.0
Fe1B N2B C10B C9B 179(2)
C9B C10B C24B C25B -70.0(18)
N2B C10B C24B C25B 116.7(12)
C9B C10B C24B C29B 110.3(14)
N2B C10B C24B C29B -63.0(16)
C10B C24B C25B C26B 178.3(10)
C29B C24B C25B C26B -2.0(12)
C10B C24B C25B C30B -1.6(14)
C29B C24B C25B C30B 178.1(8)
C24B C25B C26B C27B 0.7(14)
C30B C25B C26B C27B -179.3(9)
C25B C26B C27B C28B 0.1(14)
C25B C26B C27B C31B 179.6(9)
C26B C27B C28B C29B 0.4(14)
C31B C27B C28B C29B -179.1(9)
C27B C28B C29B C24B -1.7(13)
C27B C28B C29B C32B 179.5(9)
C10B C24B C29B C28B -177.9(9)
C25B C24B C29B C28B 2.4(12)
C10B C24B C29B C32B 0.9(14)
C25B C24B C29B C32B -178.8(8)
N4B Fe1B N2D C7D 177.5(12)
N3B Fe1B N2D C7D -52.3(16)
N1B Fe1B N2D C7D 44.4(17)
N2B Fe1B N2D C7D -24(39)
N1D Fe1B N2D C7D 45.7(19)
N3D Fe1B N2D C7D -44.4(18)
N4B Fe1B N2D C10D -2(5)
N3B Fe1B N2D C10D 128(5)
N1B Fe1B N2D C10D -135(5)
N2B Fe1B N2D C10D 156(44)
N1D Fe1B N2D C10D -134(4)
N3D Fe1B N2D C10D 136(4)
C10D N2D C7D C8D 0.0
Fe1B N2D C7D C8D -180(3)
C10D N2D C7D C2D -180(3)
Fe1B N2D C7D C2D 0(3)
C3D C2D C7D N2D -62(3)
C11D C2D C7D N2D 53(3)
C1D C2D C7D N2D -178(2)
C3D C2D C7D C8D 118(2)
C11D C2D C7D C8D -127(2)
C1D C2D C7D C8D 2(3)
N2D C7D C8D C9D 0.0
C2D C7D C8D C9D 180(3)
C7D C8D C9D C10D 0.0
C8D C9D C10D N2D 0.0
C7D N2D C10D C9D 0.0
Fe1B N2D C10D C9D 179(5)
N4B Fe1B N3B C11B 179.1(4)
N2D Fe1B N3B C11B 47.4(12)
N1B Fe1B N3B C11B -47.4(7)
N2B Fe1B N3B C11B 46.0(7)
N1D Fe1B N3B C11B -52.6(9)
N3D Fe1B N3B C11B -101(3)
N4B Fe1B N3B C14B 7.0(6)
N2D Fe1B N3B C14B -124.7(12)
N1B Fe1B N3B C14B 140.5(8)
N2B Fe1B N3B C14B -126.1(7)
N1D Fe1B N3B C14B 135.3(9)
N3D Fe1B N3B C14B 87(3)
C14B N3B C11B C12B 0.0
Fe1B N3B C11B C12B -174.7(5)
C14B N3B C11B C2B 176.4(9)
Fe1B N3B C11B C2B 1.7(9)
C7B C2B C11B C12B 108.4(14)
C3B C2B C11B C12B -124.8(11)
C1B C2B C11B C12B -6.6(16)
C7B C2B C11B N3B -67.0(13)
C3B C2B C11B N3B 59.8(15)
C1B C2B C11B N3B 178.0(8)
N3B C11B C12B C13B 0.0
C2B C11B C12B C13B -175.8(11)
C11B C12B C13B C14B 0.0
C12B C13B C14B N3B 0.0
C12B C13B C14B C33B -175.5(13)
C11B N3B C14B C13B 0.0
Fe1B N3B C14B C13B 172.3(7)
C11B N3B C14B C33B 176.4(10)
Fe1B N3B C14B C33B -11.3(10)
C13B C14B C33B C34B -66.5(16)
N3B C14B C33B C34B 118.4(9)
C13B C14B C33B C38B 120.8(10)
N3B C14B C33B C38B -54.4(12)
C38B C33B C34B C35B 0.0
C14B C33B C34B C35B -173.3(15)
C38B C33B C34B C39B 177.3(13)
C14B C33B C34B C39B 4.0(15)
C33B C34B C35B C36B 0.0
C39B C34B C35B C36B -177.6(11)
C34B C35B C36B C37B 0.0
C34B C35B C36B C40B 177.8(12)
C35B C36B C37B C38B 0.0
C40B C36B C37B C38B -177.8(12)
C36B C37B C38B C33B 0.0
C36B C37B C38B C41B -175(2)
C34B C33B C38B C37B 0.0
C14B C33B C38B C37B 172.3(17)
C34B C33B C38B C41B 175(2)
C14B C33B C38B C41B -12.4(16)
N4B Fe1B N3D C11D -171.2(7)
N2D Fe1B N3D C11D 48.0(15)
N3B Fe1B N3D C11D 81(3)
N1B Fe1B N3D C11D -46.0(10)
N2B Fe1B N3D C11D 47.0(11)
N1D Fe1B N3D C11D -51.3(11)
N4B Fe1B N3D C14D 24.3(15)
N2D Fe1B N3D C14D -116.6(18)
N3B Fe1B N3D C14D -83(3)
N1B Fe1B N3D C14D 149.4(15)
N2B Fe1B N3D C14D -117.6(15)
N1D Fe1B N3D C14D 144.2(16)
C14D N3D C11D C12D 0.0
Fe1B N3D C11D C12D -169.5(11)
C14D N3D C11D C2D 168.5(17)
Fe1B N3D C11D C2D -1.0(16)
C3D C2D C11D N3D 64(2)
C7D C2D C11D N3D -47(2)
C1D C2D C11D N3D -178.9(16)
C3D C2D C11D C12D -130.9(19)
C7D C2D C11D C12D 118(2)
C1D C2D C11D C12D -14(3)
N3D C11D C12D C13D 0.0
C2D C11D C12D C13D -166(2)
C11D C12D C13D C14D 0.0
C11D N3D C14D C13D 0.0
Fe1B N3D C14D C13D 164.9(16)
C11D N3D C14D C33D -172(2)
Fe1B N3D C14D C33D -7(3)
C12D C13D C14D N3D 0.0
C12D C13D C14D C33D 171(3)
N3D C14D C33D C34D 114(3)
C13D C14D C33D C34D -56(4)
N3D C14D C33D C38D -68.9(19)
C13D C14D C33D C38D 120.7(19)
C38D C33D C34D C35D 0.0
C14D C33D C34D C35D 177(4)
C38D C33D C34D C39D -176(2)
C14D C33D C34D C39D 1(3)
C33D C34D C35D C36D 0.0
C39D C34D C35D C36D 175(2)
C34D C35D C36D C37D 0.0
C34D C35D C36D C40D 179(2)
C35D C36D C37D C38D 0.0
C40D C36D C37D C38D -179(2)
C36D C37D C38D C33D 0.0
C36D C37D C38D C41D 176(4)
C34D C33D C38D C37D 0.0
C14D C33D C38D C37D -177(3)
C34D C33D C38D C41D -175(5)
C14D C33D C38D C41D 7(3)
N2D Fe1B N4B N5B -172(2)
N3B Fe1B N4B N5B 71.2(18)
N1B Fe1B N4B N5B -51(2)
N2B Fe1B N4B N5B -173.0(18)
N1D Fe1B N4B N5B -47(2)
N3D Fe1B N4B N5B 55.2(18)
Fe1B N4B N5B C42B 136.9(15)
N4B N5B C42B C43B -5.4(17)
N4B N5B C42B C49D 179.2(13)
N4B N5B C42B C49B 178.2(13)
N5B C42B C43B C48B 20.0(11)
C49D C42B C43B C48B -165.2(10)
C49B C42B C43B C48B -163.9(9)
N5B C42B C43B C44B -158.3(7)
C49D C42B C43B C44B 16.6(13)
C49B C42B C43B C44B 17.8(12)
C48B C43B C44B C45B -0.5(12)
C42B C43B C44B C45B 177.9(8)
C43B C44B C45B C46B -1.9(15)
C44B C45B C46B C47B 4.2(16)
C45B C46B C47B C48B -4.1(16)
C46B C47B C48B C43B 1.7(14)
C44B C43B C48B C47B 0.6(12)
C42B C43B C48B C47B -177.8(8)
N5B C42B C49B C50B -125(2)
C43B C42B C49B C50B 59(3)
C49D C42B C49B C50B -148(33)
N5B C42B C49B C54B 46(2)
C43B C42B C49B C54B -130.2(16)
C49D C42B C49B C54B 22(30)
C49D C54D C53D C52D -1.2(17)
C54D C53D C52D C51D 0.0
C53D C52D C51D C50D 0.0
C52D C51D C50D C49D 1.1(15)
C53D C54D C49D C50D 2(3)
C53D C54D C49D C42B 179.2(9)
C51D C50D C49D C54D -2(3)
C51D C50D C49D C42B -179.6(6)
N5B C42B C49D C54D 49(2)
C43B C42B C49D C54D -126(2)
C49B C42B C49D C54D -154(33)
N5B C42B C49D C50D -133.7(15)
C43B C42B C49D C50D 51(2)
C49B C42B C49D C50D 23(30)
C50B C49B C54B C53B -3(3)
C42B C49B C54B C53B -173.9(8)
C49B C54B C53B C52B 1.2(15)
C54B C53B C52B C51B 0.0
C53B C52B C51B C50B 0.0
C54B C49B C50B C51B 3(3)
C42B C49B C50B C51B 172.5(11)
C52B C51B C50B C49B -1.4(17)
O3 Li1 O1 C64 -53(4)
O3B Li1 O1 C64 -55(4)
O4B Li1 O1 C64 -171(3)
O4 Li1 O1 C64 173(3)
O1B Li1 O1 C64 -95(10)
O2 Li1 O1 C64 62(3)
O2B Li1 O1 C64 65(4)
O3 Li1 O1 C61 128(4)
O3B Li1 O1 C61 125(5)
O4B Li1 O1 C61 9(5)
O4 Li1 O1 C61 -7(5)
O1B Li1 O1 C61 86(11)
O2 Li1 O1 C61 -117(5)
O2B Li1 O1 C61 -114(5)
C64 O1 C61 C62 14(6)
Li1 O1 C61 C62 -166(3)
O1 C61 C62 C63 8(6)
C61 C62 C63 C64 -25(5)
C61 O1 C64 C63 -30(5)
Li1 O1 C64 C63 151(3)
C62 C63 C64 O1 33(4)
O1 Li1 O1B C64B 110(10)
O3 Li1 O1B C64B -30(3)
O3B Li1 O1B C64B -33(3)
O4B Li1 O1B C64B -144(2)
O4 Li1 O1B C64B -159.4(19)
O2 Li1 O1B C64B 86(2)
O2B Li1 O1B C64B 88(3)
O1 Li1 O1B C61B -67(9)
O3 Li1 O1B C61B 153(3)
O3B Li1 O1B C61B 150(3)
O4B Li1 O1B C61B 39(3)
O4 Li1 O1B C61B 24(3)
O2 Li1 O1B C61B -91(3)
O2B Li1 O1B C61B -88(3)
C64B O1B C61B C62B 3(4)
Li1 O1B C61B C62B -180(2)
O1B C61B C62B C63B 19(3)
C61B C62B C63B C64B -33(3)
C61B O1B C64B C63B -23(3)
Li1 O1B C64B C63B 159.6(18)
C62B C63B C64B O1B 35(2)
C66 C67 O2 C68 64(2)
C66 C67 O2 Li1 -94.5(19)
O1 Li1 O2 C68 -166.7(17)
O3 Li1 O2 C68 -45(2)
O3B Li1 O2 C68 -42(2)
O4B Li1 O2 C68 73(2)
O4 Li1 O2 C68 76.9(19)
O1B Li1 O2 C68 -163.2(15)
O2B Li1 O2 C68 39(18)
O1 Li1 O2 C67 -9(2)
O3 Li1 O2 C67 112.4(16)
O3B Li1 O2 C67 115.6(18)
O4B Li1 O2 C67 -129.3(16)
O4 Li1 O2 C67 -125.4(16)
O1B Li1 O2 C67 -5(2)
O2B Li1 O2 C67 -163(20)
C67 O2 C68 C69 65(2)
Li1 O2 C68 C69 -137.3(16)
C66B C67B O2B C68B 110(3)
C66B C67B O2B Li1 -96(4)
O1 Li1 O2B C67B -12(4)
O3 Li1 O2B C67B 112(3)
O3B Li1 O2B C67B 115(3)
O4B Li1 O2B C67B -133(3)
O4 Li1 O2B C67B -128(3)
O1B Li1 O2B C67B -9(4)
O2 Li1 O2B C67B 15(17)
O1 Li1 O2B C68B 137(3)
O3 Li1 O2B C68B -99(4)
O3B Li1 O2B C68B -96(4)
O4B Li1 O2B C68B 16(4)
O4 Li1 O2B C68B 21(4)
O1B Li1 O2B C68B 140(3)
O2 Li1 O2B C68B 163(22)
C67B O2B C68B C69B -77(4)
Li1 O2B C68B C69B 129(4)
O1 Li1 O3 C74 68(3)
O3B Li1 O3 C74 -161(28)
O4B Li1 O3 C74 -171.6(18)
O4 Li1 O3 C74 -159.2(19)
O1B Li1 O3 C74 74(2)
O2 Li1 O3 C74 -45(2)
O2B Li1 O3 C74 -52(2)
O1 Li1 O3 C71 -132(2)
O3B Li1 O3 C71 -2(26)
O4B Li1 O3 C71 -12(2)
O4 Li1 O3 C71 1(2)
O1B Li1 O3 C71 -126.1(18)
O2 Li1 O3 C71 114.2(18)
O2B Li1 O3 C71 107(2)
C74 O3 C71 C72 29(2)
Li1 O3 C71 C72 -133.9(17)
O3 C71 C72 C73 -39(2)
C71 C72 C73 C74 36(2)
C71 O3 C74 C73 -6(3)
Li1 O3 C74 C73 156.0(17)
C72 C73 C74 O3 -18(3)
O1 Li1 O3B C74B 3(3)
O3 Li1 O3B C74B -48(25)
O4B Li1 O3B C74B 122(3)
O4 Li1 O3B C74B 134(3)
O1B Li1 O3B C74B 8(3)
O2 Li1 O3B C74B -113(3)
O2B Li1 O3B C74B -120(3)
O1 Li1 O3B C71B 132(3)
O3 Li1 O3B C71B 81(27)
O4B Li1 O3B C71B -109(3)
O4 Li1 O3B C71B -96(3)
O1B Li1 O3B C71B 138(3)
O2 Li1 O3B C71B 16(3)
O2B Li1 O3B C71B 10(3)
C74B O3B C71B C72B -33(4)
Li1 O3B C71B C72B -166(3)
O3B C71B C72B C73B 5(4)
C71B C72B C73B C74B 22(4)
C71B O3B C74B C73B 46(3)
Li1 O3B C74B C73B -178(2)
C72B C73B C74B O3B -41(3)
O1 Li1 O4 C79 109(2)
O3 Li1 O4 C79 -25(3)
O3B Li1 O4 C79 -25(3)
O4B Li1 O4 C79 27(3)
O1B Li1 O4 C79 100(2)
O2 Li1 O4 C79 -140(2)
O2B Li1 O4 C79 -136(2)
O1 Li1 O4 C76 -57(3)
O3 Li1 O4 C76 169(2)
O3B Li1 O4 C76 169(2)
O4B Li1 O4 C76 -140(6)
O1B Li1 O4 C76 -66(2)
O2 Li1 O4 C76 54(2)
O2B Li1 O4 C76 58(3)
C79 O4 C76 C77 -43(3)
Li1 O4 C76 C77 125(2)
O4 C76 C77 C78 20(3)
C76 C77 C78 C79 7(3)
C76 O4 C79 C78 46(2)
Li1 O4 C79 C78 -122(2)
C77 C78 C79 O4 -32(2)
C76B C77B O4B C78B -88(3)
C76B C77B O4B Li1 86(2)
O1 Li1 O4B C78B 58(3)
O3 Li1 O4B C78B -66(3)
O3B Li1 O4B C78B -67(3)
O4 Li1 O4B C78B 161(7)
O1B Li1 O4B C78B 49(3)
O2 Li1 O4B C78B 176(2)
O2B Li1 O4B C78B 179(3)
O1 Li1 O4B C77B -114(2)
O3 Li1 O4B C77B 121.9(16)
O3B Li1 O4B C77B 121.3(18)
O4 Li1 O4B C77B -11(4)
O1B Li1 O4B C77B -122.5(17)
O2 Li1 O4B C77B 4(2)
O2B Li1 O4B C77B 8(2)
C77B O4B C78B C79B -171(2)
Li1 O4B C78B C79B 18(4)
C81 C82 O5 C83 -74(2)
C81 C82 O5 Li2 99.7(19)
O6 Li2 O5 C83 -76.8(17)
O5B Li2 O5 C83 127(3)
O7 Li2 O5 C83 -153.0(14)
O7B Li2 O5 C83 172.3(19)
O8 Li2 O5 C83 14(2)
O8B Li2 O5 C83 28(2)
O6 Li2 O5 C82 109.9(18)
O5B Li2 O5 C82 -46.5(19)
O7 Li2 O5 C82 34(2)
O7B Li2 O5 C82 -1(3)
O8 Li2 O5 C82 -159.1(16)
O8B Li2 O5 C82 -145.2(17)
C82 O5 C83 C84 -107.8(19)
Li2 O5 C83 C84 78(2)
O6 Li2 O5B C84B -120(3)
O5 Li2 O5B C84B -95(3)
O7 Li2 O5B C84B 155(3)
O7B Li2 O5B C84B 115(3)
O8 Li2 O5B C84B -1(4)
O8B Li2 O5B C84B 1(4)
O6 Li2 O5B C81B 60(3)
O5 Li2 O5B C81B 85(3)
O7 Li2 O5B C81B -25(2)
O7B Li2 O5B C81B -65(3)
O8 Li2 O5B C81B 180(2)
O8B Li2 O5B C81B -179(2)
C84B O5B C81B C82B 22(4)
Li2 O5B C81B C82B -158(2)
O5B C81B C82B C83B -32(3)
C81B C82B C83B C84B 30(4)
C81B O5B C84B C83B -3(4)
Li2 O5B C84B C83B 177(3)
C82B C83B C84B O5B -17(4)
C86 C87 O6 C88 -159(3)
C86 C87 O6 Li2 29(5)
O5 Li2 O6 C88 -148(2)
O5B Li2 O6 C88 -135(2)
O7 Li2 O6 C88 -33(2)
O7B Li2 O6 C88 -7(3)
O8 Li2 O6 C88 85(2)
O8B Li2 O6 C88 99(2)
O5 Li2 O6 C87 24(3)
O5B Li2 O6 C87 37(3)
O7 Li2 O6 C87 139(3)
O7B Li2 O6 C87 165(3)
O8 Li2 O6 C87 -103(3)
O8B Li2 O6 C87 -89(3)
C87 O6 C88 C89 77(4)
Li2 O6 C88 C89 -109(3)
C91 C92 O7 C93 176.8(12)
C91 C92 O7 Li2 20.4(18)
O6 Li2 O7 C92 -29.0(15)
O5 Li2 O7 C92 48.8(16)
O5B Li2 O7 C92 80.4(15)
O7B Li2 O7 C92 -166.8(18)
O8 Li2 O7 C92 -119.8(14)
O8B Li2 O7 C92 -132.6(16)
O6 Li2 O7 C93 175.8(13)
O5 Li2 O7 C93 -106.4(13)
O5B Li2 O7 C93 -74.8(15)
O7B Li2 O7 C93 38.0(15)
O8 Li2 O7 C93 85.0(16)
O8B Li2 O7 C93 72(2)
C92 O7 C93 C94 175.8(13)
Li2 O7 C93 C94 -26.5(18)
C91B C92B O7B C93B 137(3)
C91B C92B O7B Li2 -68(4)
O6 Li2 O7B C93B 99(3)
O5 Li2 O7B C93B -159(2)
O5B Li2 O7B C93B -135(2)
O7 Li2 O7B C93B 143(3)
O8 Li2 O7B C93B 4(3)
O8B Li2 O7B C93B -12(3)
O6 Li2 O7B C92B -50(3)
O5 Li2 O7B C92B 51(3)
O5B Li2 O7B C92B 75(3)
O7 Li2 O7B C92B -6.1(18)
O8 Li2 O7B C92B -146(2)
O8B Li2 O7B C92B -161(2)
C92B O7B C93B C94B 28(4)
Li2 O7B C93B C94B -127(3)
C96 C97 O8 C98 -175(2)
C96 C97 O8 Li2 11(3)
O6 Li2 O8 C98 -25(3)
O5 Li2 O8 C98 -110(2)
O5B Li2 O8 C98 -150(2)
O7 Li2 O8 C98 57(3)
O7B Li2 O8 C98 84(2)
O8B Li2 O8 C98 -155(5)
O6 Li2 O8 C97 147(2)
O5 Li2 O8 C97 62(3)
O5B Li2 O8 C97 22(3)
O7 Li2 O8 C97 -131(2)
O7B Li2 O8 C97 -104(2)
O8B Li2 O8 C97 17(3)
C97 O8 C98 C99 -173(2)
Li2 O8 C98 C99 -1(4)
C96B C97B O8B C98B 171(3)
C96B C97B O8B Li2 4(5)
O6 Li2 O8B C97B 172(3)
O5 Li2 O8B C97B 83(3)
O5B Li2 O8B C97B 49(4)
O7 Li2 O8B C97B -96(3)
O7B Li2 O8B C97B -75(3)
O8 Li2 O8B C97B -135(6)
O6 Li2 O8B C98B 7(2)
O5 Li2 O8B C98B -83(2)
O5B Li2 O8B C98B -117(2)
O7 Li2 O8B C98B 99(2)
O7B Li2 O8B C98B 120(2)
O8 Li2 O8B C98B 59(3)
C97B O8B C98B C99B 71(4)
Li2 O8B C98B C99B -121(3)
